data_7033150
loop_
_publ_author_name
'Lobanova, Irina'
'Kosenko, Irina'
'Laskova, Julia'
'Ananyev, Ivan'
'Druzina, Anna'
'Godovikov, Ivan'
'Bregadze, Vladimir I.'
'Qi, Shicheng'
'Le\'snikowski, Zbigniew J'
'Semioshkin, Andrey'

_publ_section_title
;
 Synthesis and the structure of 8-tetrahydrofuronium and
 8-tetrahydropyronium derivatives of iron bis(dicarbollide)(-I) and their
 cleavage reactions.
;
_journal_issue 4
_journal_name_full 'Dalton transactions (Cambridge, England : 2003)'
_journal_page_first 1571
_journal_page_last 1584
_journal_paper_doi 10.1039/c4dt03015j
_journal_volume 44
_journal_year 2015
_chemical_formula_moiety 'C8 H29 B18 Fe O'
_chemical_formula_sum 'C8 H29 B18 Fe O'
_chemical_formula_weight 391.74
_chemical_name_systematic
; 
 ? 
;
_space_group_IT_number 7
_symmetry_cell_setting monoclinic
_symmetry_space_group_name_Hall 'P -2yc'
_symmetry_space_group_name_H-M 'P 1 c 1'
_atom_sites_solution_hydrogens geom
_atom_sites_solution_primary direct
_atom_sites_solution_secondary difmap
_audit_creation_method SHELXL-97
_cell_angle_alpha 90.00
_cell_angle_beta 131.788(8)
_cell_angle_gamma 90.00
_cell_formula_units_Z 4
_cell_length_a 16.938(3)
_cell_length_b 6.9590(11)
_cell_length_c 23.000(3)
_cell_measurement_reflns_used 999
_cell_measurement_temperature 120(2)
_cell_measurement_theta_max 28
_cell_measurement_theta_min 3
_cell_volume 2021.4(6)
_computing_cell_refinement 'Bruker SAINT'
_computing_data_collection 'Bruker APEX II'
_computing_data_reduction 'Bruker SAINT'
_computing_molecular_graphics 'Bruker SHELXTL'
_computing_publication_material 'Bruker SHELXTL'
_computing_structure_refinement 'SHELXL-97 (Sheldrick, 1997)'
_computing_structure_solution 'SHELXS-97 (Sheldrick, 1997)'
_diffrn_ambient_temperature 120(2)
_diffrn_measured_fraction_theta_full 0.997
_diffrn_measured_fraction_theta_max 0.997
_diffrn_measurement_device_type 'Bruker APEX II CCD area detector''
_diffrn_measurement_method 'omega scans'
_diffrn_radiation_monochromator graphite
_diffrn_radiation_source 'fine-focus sealed tube'
_diffrn_radiation_type MoK\a
_diffrn_radiation_wavelength 0.71073
_diffrn_reflns_av_R_equivalents 0.0000
_diffrn_reflns_av_sigmaI/netI 0.0973
_diffrn_reflns_limit_h_max 23
_diffrn_reflns_limit_h_min -22
_diffrn_reflns_limit_k_max 9
_diffrn_reflns_limit_k_min -9
_diffrn_reflns_limit_l_max 31
_diffrn_reflns_limit_l_min -31
_diffrn_reflns_number 9666
_diffrn_reflns_theta_full 28.99
_diffrn_reflns_theta_max 28.99
_diffrn_reflns_theta_min 1.77
_exptl_absorpt_coefficient_mu 0.742
_exptl_absorpt_correction_T_max 0.866
_exptl_absorpt_correction_T_min 0.825
_exptl_absorpt_correction_type multi-scan
_exptl_absorpt_process_details SADABS
_exptl_crystal_colour red
_exptl_crystal_density_diffrn 1.287
_exptl_crystal_density_method 'not measured'
_exptl_crystal_description prism
_exptl_crystal_F_000 804
_exptl_crystal_size_max 0.27
_exptl_crystal_size_mid 0.21
_exptl_crystal_size_min 0.20
_refine_diff_density_max 0.858
_refine_diff_density_min -1.009
_refine_diff_density_rms 0.113
_refine_ls_abs_structure_details 'Flack H D (1983), Acta Cryst. A39, 876-881'
_refine_ls_abs_structure_Flack 0.06(2)
_refine_ls_extinction_method none
_refine_ls_goodness_of_fit_ref 1.016
_refine_ls_hydrogen_treatment mixed
_refine_ls_matrix_type full
_refine_ls_number_parameters 506
_refine_ls_number_reflns 9666
_refine_ls_number_restraints 2
_refine_ls_restrained_S_all 1.016
_refine_ls_R_factor_all 0.0796
_refine_ls_R_factor_gt 0.0598
_refine_ls_shift/su_max 0.003
_refine_ls_shift/su_mean 0.000
_refine_ls_structure_factor_coef Fsqd
_refine_ls_weighting_details 'calc w=1/[\s^2^(Fo^2^)+(0.0802P)^2^+0.0000P] where P=(Fo^2^+2Fc^2^)/3'
_refine_ls_weighting_scheme calc
_refine_ls_wR_factor_gt 0.1410
_refine_ls_wR_factor_ref 0.1535
_reflns_number_gt 7814
_reflns_number_total 9666
_reflns_threshold_expression I>2\s(I)
_cod_data_source_file c4dt03015j2.cif
_cod_data_source_block b
_cod_depositor_comments
;
The following automatic conversions were performed:

'_symmetry_cell_setting' value 'Monoclinic' changed to 'monoclinic'
according to
/usr/data/users/saulius/crontab/automatic-downloads/rss-feeds/RSC/lib/dictionaries/cif_core.dic
dictionary named 'cif_core.dic' version 2.4.2 from 2011-04-26.

Automatic conversion script
Id: cif_fix_values 2935 2014-11-11 08:27:57Z andrius 

 Adding full bibliography for 7033150--7033153.cif.
;
_cod_original_cell_volume 2021.4(5)
_cod_original_sg_symbol_H-M 'P c'
_cod_database_code 7033150

loop_
_symmetry_equiv_pos_as_xyz
'x, y, z'
'x, -y, z+1/2'

loop_
_atom_site_label
_atom_site_type_symbol
_atom_site_fract_x
_atom_site_fract_y
_atom_site_fract_z
_atom_site_U_iso_or_equiv
_atom_site_adp_type
_atom_site_occupancy
_atom_site_symmetry_multiplicity
_atom_site_calc_flag
_atom_site_refinement_flags
Fe3 Fe 1.00066(5) 0.04759(8) 0.69135(3) 0.01197(16) Uani 1 1 d .
Fe3B Fe 0.31109(4) 0.56849(9) 0.59273(3) 0.01181(16) Uani 1 1 d .
O1 O 0.8342(3) -0.0166(5) 0.5109(2) 0.0190(8) Uani 1 1 d .
O1B O 0.4547(3) 0.4558(4) 0.5590(2) 0.0148(7) Uani 1 1 d .
C1A C 1.0966(4) 0.2816(6) 0.7206(3) 0.0138(9) Uani 1 1 d .
H1A H 1.0483 0.4117 0.7076 0.017 Uiso 1 1 calc R
C1 C 0.9067(4) 0.1435(7) 0.7152(3) 0.0168(10) Uani 1 1 d .
H1 H 0.9562 0.2514 0.7632 0.020 Uiso 1 1 calc R
C1B C 0.4128(4) 0.7119(7) 0.6997(3) 0.0175(10) Uani 1 1 d .
H1B H 0.3640 0.8271 0.6968 0.021 Uiso 1 1 calc R
C1C C 0.1674(4) 0.6377(7) 0.5623(3) 0.0144(9) Uani 1 1 d .
H1C H 0.1867 0.6719 0.6182 0.017 Uiso 1 1 calc R
C2A C 1.1456(4) 0.1458(7) 0.7942(3) 0.0151(9) Uani 1 1 d .
H2A H 1.1329 0.1747 0.8322 0.018 Uiso 1 1 d R
C2 C 0.9315(4) -0.0816(7) 0.7299(3) 0.0182(10) Uani 1 1 d .
H2 H 0.9991 -0.1363 0.7899 0.022 Uiso 1 1 calc R
C2B C 0.3966(4) 0.4907(7) 0.7081(3) 0.0174(10) Uani 1 1 d .
H2B H 0.3362 0.4477 0.7116 0.021 Uiso 1 1 calc R
C2C C 0.1690(4) 0.4202(7) 0.5387(3) 0.0146(10) Uani 1 1 d .
H2C H 0.1898 0.2964 0.5779 0.018 Uiso 1 1 calc R
C3 C 0.8413(5) -0.1948(7) 0.4791(3) 0.0234(11) Uani 1 1 d .
H3A H 0.7984 -0.2993 0.4753 0.028 Uiso 1 1 calc R
H3B H 0.9156 -0.2385 0.5118 0.028 Uiso 1 1 calc R
C3B C 0.4884(5) 0.5979(8) 0.5303(4) 0.0258(12) Uani 1 1 d .
H3BA H 0.5528 0.6677 0.5744 0.031 Uiso 1 1 calc R
H3BB H 0.4314 0.6923 0.4946 0.031 Uiso 1 1 calc R
C4 C 0.7969(4) -0.1320(7) 0.3991(3) 0.0219(11) Uani 1 1 d .
H4A H 0.8326 -0.1999 0.3843 0.026 Uiso 1 1 calc R
H4B H 0.7199 -0.1574 0.3592 0.026 Uiso 1 1 calc R
C4B C 0.5102(5) 0.4772(8) 0.4880(3) 0.0234(11) Uani 1 1 d .
H4BA H 0.5871 0.4543 0.5213 0.028 Uiso 1 1 calc R
H4BB H 0.4834 0.5414 0.4394 0.028 Uiso 1 1 calc R
C5 C 0.8193(4) 0.0809(7) 0.4078(3) 0.0219(11) Uani 1 1 d .
H5A H 0.8945 0.1063 0.4354 0.026 Uiso 1 1 calc R
H5B H 0.7739 0.1456 0.3564 0.026 Uiso 1 1 calc R
C5B C 0.4519(5) 0.2894(7) 0.4699(3) 0.0232(11) Uani 1 1 d .
H5BA H 0.4838 0.1834 0.4628 0.028 Uiso 1 1 calc R
H5BB H 0.3761 0.3010 0.4224 0.028 Uiso 1 1 calc R
C6 C 0.7925(4) 0.1459(7) 0.4554(3) 0.0210(11) Uani 1 1 d .
H6A H 0.8285 0.2680 0.4829 0.025 Uiso 1 1 calc R
H6B H 0.7152 0.1614 0.4227 0.025 Uiso 1 1 calc R
C6B C 0.4662(4) 0.2571(7) 0.5419(3) 0.0182(10) Uani 1 1 d .
H6BA H 0.4110 0.1707 0.5306 0.022 Uiso 1 1 calc R
H6BB H 0.5370 0.2035 0.5856 0.022 Uiso 1 1 calc R
B4 B 0.8539(5) 0.2075(8) 0.6240(4) 0.0177(12) Uani 1 1 d .
H4 H 0.8626 0.3504 0.6063 0.021 Uiso 1 1 calc R
B4A B 1.0656(5) 0.1510(8) 0.6442(3) 0.0163(11) Uani 1 1 d .
H4AA H 1.0007 0.1836 0.5807 0.020 Uiso 1 1 calc R
B4B B 0.4503(5) 0.7432(8) 0.6477(4) 0.0158(12) Uani 1 1 d .
H4BC H 0.4319 0.8709 0.6108 0.019 Uiso 1 1 calc R
B4C B 0.2037(5) 0.7983(7) 0.5275(3) 0.0138(10) Uani 1 1 d .
H4C H 0.2448 0.9388 0.5550 0.017 Uiso 1 1 calc R
B5 B 0.7731(5) 0.1855(8) 0.6484(4) 0.0204(12) Uani 1 1 d .
H5 H 0.7326 0.3130 0.6482 0.025 Uiso 1 1 calc R
B5A B 1.1825(5) 0.3002(8) 0.7055(3) 0.0181(11) Uani 1 1 d .
H5AA H 1.1912 0.4304 0.6815 0.022 Uiso 1 1 calc R
B5C B 0.0672(5) 0.7661(8) 0.4824(3) 0.0138(11) Uani 1 1 d .
H5C H 0.0218 0.8835 0.4821 0.017 Uiso 1 1 calc R
B5B B 0.5431(5) 0.7626(8) 0.7510(4) 0.0221(13) Uani 1 1 d .
H5BC H 0.5823 0.9036 0.7796 0.026 Uiso 1 1 calc R
B6 B 0.8277(5) 0.0004(9) 0.7189(4) 0.0201(13) Uani 1 1 d .
H6 H 0.8237 0.0049 0.7656 0.024 Uiso 1 1 calc R
B6A B 1.2295(5) 0.3005(7) 0.8005(3) 0.0151(11) Uani 1 1 d .
H6AA H 1.2683 0.4290 0.8397 0.018 Uiso 1 1 calc R
B6B B 0.5066(5) 0.6037(9) 0.7901(4) 0.0212(12) Uani 1 1 d .
H6BC H 0.5208 0.6374 0.8440 0.025 Uiso 1 1 calc R
B6C B 0.0484(5) 0.5223(8) 0.4934(3) 0.0184(11) Uani 1 1 d .
H6C H -0.0076 0.4774 0.5011 0.022 Uiso 1 1 calc R
B11 B 0.8220(5) -0.2192(8) 0.6767(4) 0.0206(12) Uani 1 1 d .
H11 H 0.8141 -0.3611 0.6953 0.025 Uiso 1 1 calc R
B11A B 1.2676(5) 0.0636(8) 0.8361(3) 0.0171(11) Uani 1 1 d .
H11A H 1.3335 0.0350 0.8998 0.021 Uiso 1 1 calc R
B11C B 0.0711(5) 0.3792(8) 0.4418(3) 0.0155(11) Uani 1 1 d .
H11C H 0.0285 0.2396 0.4146 0.019 Uiso 1 1 calc R
B11B B 0.5133(5) 0.3672(9) 0.7655(4) 0.0208(12) Uani 1 1 d .
H11B H 0.5325 0.2428 0.8040 0.025 Uiso 1 1 calc R
B7 B 0.9022(5) -0.1965(8) 0.6522(4) 0.0198(12) Uani 1 1 d .
H7 H 0.9430 -0.3249 0.6533 0.024 Uiso 1 1 calc R
B7A B 1.1529(4) -0.0865(7) 0.7774(3) 0.0130(10) Uani 1 1 d .
H7A H 1.1469 -0.2137 0.8041 0.016 Uiso 1 1 calc R
B7C B 0.2069(5) 0.4100(8) 0.4859(3) 0.0172(11) Uani 1 1 d .
H7C H 0.2499 0.2885 0.4856 0.021 Uiso 1 1 calc R
B7B B 0.4194(5) 0.3403(8) 0.6616(3) 0.0168(11) Uani 1 1 d .
H7B H 0.3805 0.1983 0.6342 0.020 Uiso 1 1 calc R
B8 B 0.8459(5) -0.0112(8) 0.5816(3) 0.0183(11) Uani 1 1 d .
B8A B 1.1046(5) -0.0900(7) 0.6799(3) 0.0155(11) Uani 1 1 d .
H8A H 1.0674 -0.2194 0.6411 0.019 Uiso 1 1 calc R
B8B B 0.4597(5) 0.5005(8) 0.6249(3) 0.0149(10) Uani 1 1 d .
B8C B 0.2261(5) 0.6550(8) 0.4744(3) 0.0162(11) Uani 1 1 d .
H8C H 0.2802 0.6989 0.4648 0.019 Uiso 1 1 calc R
B9 B 0.7315(5) 0.0806(8) 0.5618(4) 0.0201(13) Uani 1 1 d .
H9 H 0.6616 0.1377 0.5030 0.024 Uiso 1 1 calc R
B9A B 1.1912(5) 0.0665(8) 0.6818(3) 0.0164(11) Uani 1 1 d .
H9A H 1.2072 0.0410 0.6423 0.020 Uiso 1 1 calc R
B9C B 0.1012(5) 0.7765(7) 0.4249(3) 0.0156(11) Uani 1 1 d .
H9C H 0.0780 0.8972 0.3869 0.019 Uiso 1 1 d R
B9B B 0.5770(5) 0.6253(9) 0.7063(4) 0.0182(12) Uani 1 1 d .
H9B H 0.6400 0.6724 0.7059 0.022 Uiso 1 1 calc R
B10 B 0.7154(5) -0.0476(8) 0.6203(4) 0.0229(13) Uani 1 1 d .
H10 H 0.6355 -0.0751 0.6005 0.027 Uiso 1 1 calc R
B10A B 1.2931(5) 0.1568(8) 0.7785(3) 0.0177(11) Uani 1 1 d .
H10A H 1.3753 0.1883 0.8032 0.021 Uiso 1 1 calc R
B10B B 0.6085(5) 0.5410(8) 0.7928(3) 0.0183(11) Uani 1 1 d .
H10B H 0.6923 0.5328 0.8497 0.022 Uiso 1 1 calc R
B10C B 0.0060(5) 0.6066(8) 0.4034(4) 0.0155(10) Uani 1 1 d .
H10C H -0.0800 0.6186 0.3498 0.019 Uiso 1 1 calc R
B12 B 0.7604(5) -0.1721(8) 0.5793(4) 0.0220(14) Uani 1 1 d .
H12 H 0.7096 -0.2822 0.5324 0.026 Uiso 1 1 calc R
B12A B 1.2443(5) -0.0862(8) 0.7628(4) 0.0175(11) Uani 1 1 d .
H12A H 1.2947 -0.2141 0.7771 0.021 Uiso 1 1 calc R
B12C B 0.1045(5) 0.5351(8) 0.3993(3) 0.0166(11) Uani 1 1 d .
H12C H 0.0825 0.4990 0.3426 0.020 Uiso 1 1 calc R
B12B B 0.5568(5) 0.3771(8) 0.7143(4) 0.0159(12) Uani 1 1 d .
H12B H 0.6065 0.2604 0.7192 0.019 Uiso 1 1 calc R

loop_
_atom_site_aniso_label
_atom_site_aniso_U_11
_atom_site_aniso_U_22
_atom_site_aniso_U_33
_atom_site_aniso_U_23
_atom_site_aniso_U_13
_atom_site_aniso_U_12
Fe3 0.0107(4) 0.0107(3) 0.0136(4) -0.0008(3) 0.0077(3) -0.0008(3)
Fe3B 0.0115(4) 0.0108(3) 0.0123(4) 0.0003(3) 0.0076(3) 0.0004(3)
O1 0.020(2) 0.0153(17) 0.0168(19) -0.0034(14) 0.0101(18) 0.0009(15)
O1B 0.017(2) 0.0116(16) 0.0205(19) -0.0037(13) 0.0142(18) -0.0040(13)
C1A 0.011(2) 0.013(2) 0.017(2) 0.0003(17) 0.009(2) 0.0004(17)
C1 0.013(3) 0.016(2) 0.021(3) -0.0073(19) 0.011(2) -0.0079(19)
C1B 0.014(3) 0.020(2) 0.013(2) -0.0018(19) 0.007(2) 0.004(2)
C1C 0.013(3) 0.016(2) 0.016(2) 0.0029(18) 0.011(2) 0.0035(18)
C2A 0.013(3) 0.018(2) 0.011(2) 0.0028(17) 0.007(2) 0.0012(18)
C2 0.019(3) 0.016(2) 0.026(3) -0.001(2) 0.017(3) -0.003(2)
C2B 0.016(3) 0.018(2) 0.016(2) 0.0012(19) 0.009(2) -0.001(2)
C2C 0.013(3) 0.013(2) 0.014(2) -0.0023(17) 0.008(2) -0.0040(18)
C3 0.029(3) 0.019(2) 0.030(3) -0.007(2) 0.023(3) 0.000(2)
C3B 0.036(4) 0.020(2) 0.037(3) 0.000(2) 0.030(3) -0.004(2)
C4 0.018(3) 0.024(3) 0.019(3) -0.007(2) 0.011(2) -0.002(2)
C4B 0.022(3) 0.030(3) 0.024(3) -0.002(2) 0.017(3) -0.001(2)
C5 0.015(3) 0.026(3) 0.022(3) 0.008(2) 0.011(2) 0.011(2)
C5B 0.028(3) 0.020(2) 0.025(3) -0.006(2) 0.019(3) -0.004(2)
C6 0.021(3) 0.018(2) 0.013(2) 0.0024(19) 0.006(2) 0.005(2)
C6B 0.014(3) 0.016(2) 0.022(3) -0.0006(18) 0.012(2) 0.0024(18)
B4 0.019(3) 0.010(2) 0.023(3) -0.003(2) 0.014(3) -0.001(2)
B4A 0.021(3) 0.011(2) 0.020(3) -0.001(2) 0.015(3) -0.002(2)
B4B 0.015(3) 0.015(3) 0.019(3) 0.000(2) 0.012(3) -0.001(2)
B4C 0.018(3) 0.011(2) 0.014(3) 0.0025(19) 0.012(3) 0.004(2)
B5 0.019(3) 0.018(3) 0.028(3) -0.006(2) 0.017(3) -0.005(2)
B5A 0.018(3) 0.018(3) 0.021(3) 0.000(2) 0.015(3) -0.003(2)
B5C 0.010(3) 0.018(2) 0.013(3) 0.000(2) 0.008(3) 0.000(2)
B5B 0.023(3) 0.021(3) 0.022(3) -0.004(2) 0.015(3) -0.005(2)
B6 0.017(3) 0.022(3) 0.026(3) -0.005(3) 0.017(3) -0.006(3)
B6A 0.010(3) 0.014(2) 0.019(3) 0.001(2) 0.009(3) 0.001(2)
B6B 0.017(3) 0.023(3) 0.013(3) -0.004(2) 0.006(3) -0.001(2)
B6C 0.020(3) 0.022(3) 0.015(3) 0.004(2) 0.012(3) 0.005(2)
B11 0.020(3) 0.013(2) 0.037(4) 0.000(2) 0.022(3) -0.001(2)
B11A 0.013(3) 0.019(2) 0.011(3) 0.003(2) 0.004(2) 0.002(2)
B11C 0.015(3) 0.014(2) 0.017(3) 0.004(2) 0.011(3) 0.004(2)
B11B 0.018(3) 0.023(3) 0.018(3) 0.005(2) 0.011(3) 0.005(2)
B7 0.022(3) 0.012(2) 0.021(3) -0.003(2) 0.013(3) 0.000(2)
B7A 0.011(3) 0.011(2) 0.010(3) 0.0023(19) 0.004(2) 0.0018(19)
B7C 0.015(3) 0.018(3) 0.019(3) 0.000(2) 0.012(3) 0.004(2)
B7B 0.017(3) 0.016(3) 0.017(3) 0.000(2) 0.012(3) 0.001(2)
B8 0.015(3) 0.017(2) 0.018(3) -0.001(2) 0.009(3) 0.001(2)
B8A 0.017(3) 0.011(2) 0.018(3) -0.0033(19) 0.011(3) -0.001(2)
B8B 0.015(3) 0.015(2) 0.015(3) -0.002(2) 0.010(3) 0.000(2)
B8C 0.012(3) 0.021(3) 0.013(3) 0.001(2) 0.008(2) -0.001(2)
B9 0.014(3) 0.014(2) 0.024(3) -0.003(2) 0.009(3) 0.003(2)
B9A 0.020(3) 0.019(2) 0.018(3) -0.002(2) 0.016(3) -0.002(2)
B9C 0.015(3) 0.013(2) 0.013(3) 0.0011(19) 0.007(3) 0.004(2)
B9B 0.015(3) 0.018(3) 0.019(3) 0.003(2) 0.010(3) 0.002(2)
B10 0.022(3) 0.018(3) 0.034(4) -0.004(2) 0.021(3) -0.006(2)
B10A 0.014(3) 0.018(3) 0.022(3) 0.001(2) 0.012(3) 0.001(2)
B10B 0.012(3) 0.016(3) 0.014(3) 0.002(2) 0.003(3) 0.003(2)
B10C 0.013(3) 0.016(2) 0.016(3) -0.002(2) 0.010(3) -0.003(2)
B12 0.020(3) 0.014(2) 0.032(4) -0.009(2) 0.017(3) -0.004(2)
B12A 0.019(3) 0.014(2) 0.020(3) 0.001(2) 0.013(3) 0.003(2)
B12C 0.018(3) 0.012(2) 0.016(3) 0.004(2) 0.010(3) 0.008(2)
B12B 0.016(3) 0.012(2) 0.019(3) 0.002(2) 0.012(3) 0.001(2)

loop_
_atom_type_symbol
_atom_type_description
_atom_type_scat_dispersion_real
_atom_type_scat_dispersion_imag
_atom_type_scat_source
C C 0.0033 0.0016 'International Tables Vol C Tables 4.2.6.8 and 6.1.1.4'
H H 0.0000 0.0000 'International Tables Vol C Tables 4.2.6.8 and 6.1.1.4'
B B 0.0013 0.0007 'International Tables Vol C Tables 4.2.6.8 and 6.1.1.4'
Fe Fe 0.3463 0.8444 'International Tables Vol C Tables 4.2.6.8 and 6.1.1.4'
O O 0.0106 0.0060 'International Tables Vol C Tables 4.2.6.8 and 6.1.1.4'

loop_
_geom_angle_atom_site_label_1
_geom_angle_atom_site_label_2
_geom_angle_atom_site_label_3
_geom_angle
C1A Fe3 C2A 45.44(18)
C1A Fe3 C2 137.92(19)
C2A Fe3 C2 103.2(2)
C1A Fe3 C1 103.40(18)
C2A Fe3 C1 97.07(19)
C2 Fe3 C1 44.81(19)
C1A Fe3 B4A 48.43(19)
C2A Fe3 B4A 81.3(2)
C2 Fe3 B4A 173.6(2)
C1 Fe3 B4A 139.87(19)
C1A Fe3 B7 174.3(2)
C2A Fe3 B7 138.1(2)
C2 Fe3 B7 47.8(2)
C1 Fe3 B7 81.2(2)
B4A Fe3 B7 125.8(2)
C1A Fe3 B8 127.7(2)
C2A Fe3 B8 171.9(2)
C2 Fe3 B8 80.0(2)
C1 Fe3 B8 79.9(2)
B4A Fe3 B8 96.1(2)
B7 Fe3 B8 49.2(2)
C1A Fe3 B7A 80.91(19)
C2A Fe3 B7A 46.85(19)
C2 Fe3 B7A 95.2(2)
C1 Fe3 B7A 123.3(2)
B4A Fe3 B7A 84.5(2)
B7 Fe3 B7A 99.5(2)
B8 Fe3 B7A 140.9(2)
C1A Fe3 B4 96.1(2)
C2A Fe3 B4 124.5(2)
C2 Fe3 B4 79.9(2)
C1 Fe3 B4 47.0(2)
B4A Fe3 B4 101.5(2)
B7 Fe3 B4 84.5(2)
B8 Fe3 B4 48.3(2)
B7A Fe3 B4 169.0(2)
C1A Fe3 B8A 82.04(19)
C2A Fe3 B8A 81.1(2)
C2 Fe3 B8A 126.35(19)
C1 Fe3 B8A 170.5(2)
B4A Fe3 B8A 49.3(2)
B7 Fe3 B8A 93.9(2)
B8 Fe3 B8A 103.1(2)
B7A Fe3 B8A 49.3(2)
B4 Fe3 B8A 141.1(2)
C2B Fe3B C1B 45.1(2)
C2B Fe3B C1C 98.79(19)
C1B Fe3B C1C 98.40(19)
C2B Fe3B C2C 100.1(2)
C1B Fe3B C2C 130.6(2)
C1C Fe3B C2C 45.28(19)
C2B Fe3B B4C 129.9(2)
C1B Fe3B B4C 96.8(2)
C1C Fe3B B4C 47.94(19)
C2C Fe3B B4C 81.2(2)
C2B Fe3B B7B 48.1(2)
C1B Fe3B B7B 81.6(2)
C1C Fe3B B7B 130.9(2)
C2C Fe3B B7B 98.8(2)
B4C Fe3B B7B 178.0(2)
C2B Fe3B B7C 132.2(2)
C1B Fe3B B7C 177.2(2)
C1C Fe3B B7C 81.3(2)
C2C Fe3B B7C 47.6(2)
B4C Fe3B B7C 85.1(2)
B7B Fe3B B7C 96.4(2)
C2B Fe3B B8C 178.3(2)
C1B Fe3B B8C 133.5(2)
C1C Fe3B B8C 82.1(2)
C2C Fe3B B8C 81.5(2)
B4C Fe3B B8C 49.9(2)
B7B Fe3B B8C 132.1(2)
B7C Fe3B B8C 49.3(2)
C2B Fe3B B8B 81.0(2)
C1B Fe3B B8B 81.0(2)
C1C Fe3B B8B 179.3(2)
C2C Fe3B B8B 135.4(2)
B4C Fe3B B8B 131.8(2)
B7B Fe3B B8B 49.4(2)
B7C Fe3B B8B 99.4(2)
B8C Fe3B B8B 98.1(2)
C2B Fe3B B4B 80.7(2)
C1B Fe3B B4B 47.2(2)
C1C Fe3B B4B 129.7(2)
C2C Fe3B B4B 175.0(2)
B4C Fe3B B4B 94.4(2)
B7B Fe3B B4B 85.5(2)
B7C Fe3B B4B 134.9(2)
B8C Fe3B B4B 97.6(2)
B8B Fe3B B4B 49.6(2)
C3 O1 C6 111.2(4)
C3 O1 B8 123.9(4)
C6 O1 B8 123.7(4)
C6B O1B B8B 122.3(4)
C6B O1B C3B 110.0(4)
B8B O1B C3B 121.9(4)
C2A C1A B5A 110.3(4)
C2A C1A B6A 61.9(3)
B5A C1A B6A 61.7(3)
C2A C1A B4A 110.9(4)
B5A C1A B4A 63.6(3)
B6A C1A B4A 115.1(4)
C2A C1A Fe3 67.7(2)
B5A C1A Fe3 125.7(3)
B6A C1A Fe3 126.4(3)
B4A C1A Fe3 67.2(2)
C2A C1A H1A 121.9
B5A C1A H1A 117.1
B6A C1A H1A 115.3
B4A C1A H1A 118.9
Fe3 C1A H1A 105.8
C2 C1 B4 111.5(4)
C2 C1 B5 111.1(4)
B4 C1 B5 63.5(3)
C2 C1 B6 61.6(3)
B4 C1 B6 115.3(4)
B5 C1 B6 62.3(3)
C2 C1 Fe3 66.9(2)
B4 C1 Fe3 68.3(3)
B5 C1 Fe3 126.6(3)
B6 C1 Fe3 125.4(3)
C2 C1 H1 122.0
B4 C1 H1 118.3
B5 C1 H1 116.3
B6 C1 H1 115.7
Fe3 C1 H1 105.8
C2B C1B B4B 112.5(4)
C2B C1B B5B 111.2(4)
B4B C1B B5B 62.8(3)
C2B C1B B6B 62.1(3)
B4B C1B B6B 115.1(4)
B5B C1B B6B 62.1(3)
C2B C1B Fe3B 67.0(3)
B4B C1B Fe3B 68.5(3)
B5B C1B Fe3B 125.7(3)
B6B C1B Fe3B 125.6(3)
C2B C1B H1B 121.2
B4B C1B H1B 118.2
B5B C1B H1B 117.1
B6B C1B H1B 115.6
Fe3B C1B H1B 106.0
C2C C1C B5C 110.9(4)
C2C C1C B4C 111.3(4)
B5C C1C B4C 64.0(3)
C2C C1C B6C 61.6(3)
B5C C1C B6C 62.5(3)
B4C C1C B6C 116.1(4)
C2C C1C Fe3B 67.7(2)
B5C C1C Fe3B 125.6(3)
B4C C1C Fe3B 66.8(2)
B6C C1C Fe3B 126.0(3)
C2C C1C H1C 121.8
B5C C1C H1C 116.5
B4C C1C H1C 118.5
B6C C1C H1C 115.0
Fe3B C1C H1C 106.3
C1A C2A B7A 112.8(4)
C1A C2A B11A 112.0(4)
B7A C2A B11A 63.8(3)
C1A C2A B6A 62.3(3)
B7A C2A B6A 116.0(4)
B11A C2A B6A 62.2(3)
C1A C2A Fe3 66.8(2)
B7A C2A Fe3 68.7(3)
B11A C2A Fe3 127.0(3)
B6A C2A Fe3 125.9(3)
C1A C2A H2A 121.2
B7A C2A H2A 117.6
B11A C2A H2A 116.2
B6A C2A H2A 115.4
Fe3 C2A H2A 105.6
C1 C2 B11 113.4(4)
C1 C2 B6 62.7(3)
B11 C2 B6 63.5(3)
C1 C2 B7 112.6(4)
B11 C2 B7 63.9(3)
B6 C2 B7 116.9(4)
C1 C2 Fe3 68.2(2)
B11 C2 Fe3 126.5(3)
B6 C2 Fe3 127.6(4)
B7 C2 Fe3 67.0(3)
C1 C2 H2 120.2
B11 C2 H2 115.5
B6 C2 H2 113.9
B7 C2 H2 118.5
Fe3 C2 H2 105.5
C1B C2B B11B 112.1(4)
C1B C2B B7B 112.6(4)
B11B C2B B7B 63.2(3)
C1B C2B B6B 62.9(3)
B11B C2B B6B 62.1(4)
B7B C2B B6B 115.7(4)
C1B C2B Fe3B 67.9(3)
B11B C2B Fe3B 125.6(3)
B7B C2B Fe3B 67.5(3)
B6B C2B Fe3B 127.2(3)
C1B C2B H2B 120.3
B11B C2B H2B 116.9
B7B C2B H2B 118.6
B6B C2B H2B 114.7
Fe3B C2B H2B 105.6
C1C C2C B11C 112.3(4)
C1C C2C B7C 112.0(4)
B11C C2C B7C 63.9(3)
C1C C2C B6C 62.3(3)
B11C C2C B6C 62.9(3)
B7C C2C B6C 116.4(4)
C1C C2C Fe3B 67.0(2)
B11C C2C Fe3B 126.2(3)
B7C C2C Fe3B 67.4(3)
B6C C2C Fe3B 126.0(3)
C1C C2C H2C 121.2
B11C C2C H2C 115.8
B7C C2C H2C 118.2
B6C C2C H2C 114.7
Fe3B C2C H2C 106.3
O1 C3 C4 102.7(4)
O1 C3 H3A 111.2
C4 C3 H3A 111.2
O1 C3 H3B 111.2
C4 C3 H3B 111.2
H3A C3 H3B 109.1
O1B C3B C4B 104.2(4)
O1B C3B H3BA 110.9
C4B C3B H3BA 110.9
O1B C3B H3BB 110.9
C4B C3B H3BB 110.9
H3BA C3B H3BB 108.9
C5 C4 C3 104.2(4)
C5 C4 H4A 110.9
C3 C4 H4A 110.9
C5 C4 H4B 110.9
C3 C4 H4B 110.9
H4A C4 H4B 108.9
C3B C4B C5B 105.2(4)
C3B C4B H4BA 110.7
C5B C4B H4BA 110.7
C3B C4B H4BB 110.7
C5B C4B H4BB 110.7
H4BA C4B H4BB 108.8
C6 C5 C4 102.7(4)
C6 C5 H5A 111.2
C4 C5 H5A 111.2
C6 C5 H5B 111.2
C4 C5 H5B 111.2
H5A C5 H5B 109.1
C4B C5B C6B 103.0(4)
C4B C5B H5BA 111.2
C6B C5B H5BA 111.2
C4B C5B H5BB 111.2
C6B C5B H5BB 111.2
H5BA C5B H5BB 109.1
O1 C6 C5 101.2(4)
O1 C6 H6A 111.5
C5 C6 H6A 111.5
O1 C6 H6B 111.5
C5 C6 H6B 111.5
H6A C6 H6B 109.3
O1B C6B C5B 101.4(4)
O1B C6B H6BA 111.5
C5B C6B H6BA 111.5
O1B C6B H6BB 111.5
C5B C6B H6BB 111.5
H6BA C6B H6BB 109.3
C1 B4 B8 103.8(4)
C1 B4 B9 103.5(4)
B8 B4 B9 60.6(3)
C1 B4 B5 58.5(3)
B8 B4 B5 107.7(4)
B9 B4 B5 59.1(3)
C1 B4 Fe3 64.7(3)
B8 B4 Fe3 65.2(3)
B9 B4 Fe3 119.1(3)
B5 B4 Fe3 118.8(4)
C1 B4 H4 126.2
B8 B4 H4 123.1
B9 B4 H4 120.9
B5 B4 H4 120.0
Fe3 B4 H4 110.5
C1A B4A B9A 103.1(4)
C1A B4A B8A 105.0(4)
B9A B4A B8A 60.7(3)
C1A B4A B5A 57.9(3)
B9A B4A B5A 58.5(3)
B8A B4A B5A 107.7(4)
C1A B4A Fe3 64.3(2)
B9A B4A Fe3 120.0(3)
B8A B4A Fe3 66.8(2)
B5A B4A Fe3 118.0(3)
C1A B4A H4AA 126.3
B9A B4A H4AA 121.0
B8A B4A H4AA 122.0
B5A B4A H4AA 120.9
Fe3 B4A H4AA 110.1
C1B B4B B5B 58.8(3)
C1B B4B B9B 103.5(4)
B5B B4B B9B 58.8(3)
C1B B4B B8B 103.4(4)
B5B B4B B8B 106.8(4)
B9B B4B B8B 60.0(3)
C1B B4B Fe3B 64.3(3)
B5B B4B Fe3B 118.3(3)
B9B B4B Fe3B 118.3(3)
B8B B4B Fe3B 65.0(3)
C1B B4B H4BC 126.0
B5B B4B H4BC 120.2
B9B B4B H4BC 121.3
B8B B4B H4BC 123.8
Fe3B B4B H4BC 111.1
C1C B4C B9C 103.2(4)
C1C B4C B8C 105.0(3)
B9C B4C B8C 60.8(3)
C1C B4C B5C 57.8(3)
B9C B4C B5C 58.8(3)
B8C B4C B5C 107.9(4)
C1C B4C Fe3B 65.3(2)
B9C B4C Fe3B 119.7(3)
B8C B4C Fe3B 66.0(2)
B5C B4C Fe3B 118.6(3)
C1C B4C H4C 126.0
B9C B4C H4C 121.0
B8C B4C H4C 122.3
B5C B4C H4C 120.5
Fe3B B4C H4C 110.0
C1 B5 B9 103.7(4)
C1 B5 B6 58.9(3)
B9 B5 B6 107.7(4)
C1 B5 B10 104.3(4)
B9 B5 B10 60.3(3)
B6 B5 B10 59.7(4)
C1 B5 B4 58.0(3)
B9 B5 B4 60.0(3)
B6 B5 B4 107.9(4)
B10 B5 B4 108.2(4)
C1 B5 H5 125.4
B9 B5 H5 122.6
B6 B5 H5 121.5
B10 B5 H5 122.3
B4 B5 H5 121.5
C1A B5A B9A 104.6(4)
C1A B5A B6A 59.3(3)
B9A B5A B6A 109.0(4)
C1A B5A B10A 105.7(4)
B9A B5A B10A 61.1(3)
B6A B5A B10A 60.3(3)
C1A B5A B4A 58.4(3)
B9A B5A B4A 60.0(3)
B6A B5A B4A 108.9(4)
B10A B5A B4A 109.5(4)
C1A B5A H5AA 124.8
B9A B5A H5AA 122.1
B6A B5A H5AA 120.8
B10A B5A H5AA 121.3
B4A B5A H5AA 121.1
C1C B5C B10C 105.2(4)
C1C B5C B9C 104.1(4)
B10C B5C B9C 60.9(3)
C1C B5C B6C 59.3(3)
B10C B5C B6C 60.4(3)
B9C B5C B6C 109.0(4)
C1C B5C B4C 58.2(3)
B10C B5C B4C 108.6(4)
B9C B5C B4C 59.6(3)
B6C B5C B4C 108.6(4)
C1C B5C H5C 125.1
B10C B5C H5C 121.6
B9C B5C H5C 122.3
B6C B5C H5C 120.7
B4C B5C H5C 121.6
C1B B5B B9B 105.1(4)
C1B B5B B10B 104.4(4)
B9B B5B B10B 60.8(3)
C1B B5B B6B 59.7(3)
B9B B5B B6B 108.5(4)
B10B B5B B6B 58.9(3)
C1B B5B B4B 58.4(3)
B9B B5B B4B 61.3(3)
B10B B5B B4B 109.7(4)
B6B B5B B4B 109.4(4)
C1B B5B H5BC 125.0
B9B B5B H5BC 121.6
B10B B5B H5BC 122.3
B6B B5B H5BC 121.1
B4B B5B H5BC 120.2
C2 B6 C1 55.8(3)
C2 B6 B10 104.4(4)
C1 B6 B10 104.6(4)
C2 B6 B5 103.7(4)
C1 B6 B5 58.7(3)
B10 B6 B5 60.3(3)
C2 B6 B11 57.8(3)
C1 B6 B11 103.3(4)
B10 B6 B11 61.1(4)
B5 B6 B11 108.5(4)
C2 B6 H6 125.7
C1 B6 H6 125.4
B10 B6 H6 122.4
B5 B6 H6 122.0
B11 B6 H6 122.2
C2A B6A C1A 55.9(3)
C2A B6A B5A 103.4(4)
C1A B6A B5A 58.9(3)
C2A B6A B11A 58.5(3)
C1A B6A B11A 103.8(4)
B5A B6A B11A 107.4(4)
C2A B6A B10A 104.5(4)
C1A B6A B10A 105.3(4)
B5A B6A B10A 60.2(3)
B11A B6A B10A 60.0(3)
C2A B6A H6AA 125.5
C1A B6A H6AA 124.8
B5A B6A H6AA 122.5
B11A B6A H6AA 122.5
B10A B6A H6AA 122.5
C2B B6B C1B 55.0(3)
C2B B6B B10B 104.4(4)
C1B B6B B10B 104.3(4)
C2B B6B B11B 58.5(3)
C1B B6B B11B 102.9(4)
B10B B6B B11B 60.3(4)
C2B B6B B5B 102.6(4)
C1B B6B B5B 58.2(3)
B10B B6B B5B 60.2(3)
B11B B6B B5B 107.4(4)
C2B B6B H6BC 125.8
C1B B6B H6BC 125.8
B10B B6B H6BC 122.5
B11B B6B H6BC 122.4
B5B B6B H6BC 122.7
C2C B6C C1C 56.1(3)
C2C B6C B5C 103.2(4)
C1C B6C B5C 58.3(3)
C2C B6C B10C 103.9(4)
C1C B6C B10C 103.6(4)
B5C B6C B10C 59.3(3)
C2C B6C B11C 58.2(3)
C1C B6C B11C 103.6(4)
B5C B6C B11C 107.5(4)
B10C B6C B11C 60.5(3)
C2C B6C H6C 125.5
C1C B6C H6C 125.4
B5C B6C H6C 122.8
B10C B6C H6C 123.3
B11C B6C H6C 122.2
C2 B11 B12 104.6(4)
C2 B11 B6 58.7(3)
B12 B11 B6 107.8(4)
C2 B11 B7 58.6(3)
B12 B11 B7 60.9(4)
B6 B11 B7 108.6(4)
C2 B11 B10 103.7(4)
B12 B11 B10 60.1(3)
B6 B11 B10 59.1(3)
B7 B11 B10 108.8(4)
C2 B11 H11 125.3
B12 B11 H11 122.1
B6 B11 H11 121.6
B7 B11 H11 120.6
B10 B11 H11 122.8
C2A B11A B6A 59.3(3)
C2A B11A B10A 105.4(4)
B6A B11A B10A 60.4(3)
C2A B11A B12A 104.0(4)
B6A B11A B12A 109.0(4)
B10A B11A B12A 61.2(3)
C2A B11A B7A 57.9(3)
B6A B11A B7A 108.6(4)
B10A B11A B7A 109.5(4)
B12A B11A B7A 60.1(3)
C2A B11A H11A 125.3
B6A B11A H11A 120.8
B10A B11A H11A 121.2
B12A B11A H11A 122.1
B7A B11A H11A 121.2
C2C B11C B6C 59.0(3)
C2C B11C B12C 103.2(4)
B6C B11C B12C 108.3(4)
C2C B11C B10C 104.0(4)
B6C B11C B10C 59.8(3)
B12C B11C B10C 60.6(3)
C2C B11C B7C 58.5(3)
B6C B11C B7C 108.7(4)
B12C B11C B7C 59.1(3)
B10C B11C B7C 108.0(4)
C2C B11C H11C 125.6
B6C B11C H11C 120.9
B12C B11C H11C 122.8
B10C B11C H11C 122.4
B7C B11C H11C 121.5
C2B B11B B12B 104.4(4)
C2B B11B B10B 104.1(4)
B12B B11B B10B 61.3(3)
C2B B11B B6B 59.4(3)
B12B B11B B6B 108.8(4)
B10B B11B B6B 59.0(4)
C2B B11B B7B 58.6(3)
B12B B11B B7B 60.4(3)
B10B B11B B7B 109.6(4)
B6B B11B B7B 109.6(4)
C2B B11B H11B 125.4
B12B B11B H11B 121.9
B10B B11B H11B 122.2
B6B B11B H11B 120.9
B7B B11B H11B 120.4
C2 B7 B8 102.9(4)
C2 B7 B11 57.5(3)
B8 B7 B11 107.1(4)
C2 B7 B12 102.0(4)
B8 B7 B12 60.6(3)
B11 B7 B12 58.7(4)
C2 B7 Fe3 65.2(2)
B8 B7 Fe3 66.2(3)
B11 B7 Fe3 119.0(3)
B12 B7 Fe3 120.3(3)
C2 B7 H7 127.4
B8 B7 H7 123.3
B11 B7 H7 120.6
B12 B7 H7 121.1
Fe3 B7 H7 109.4
C2A B7A B11A 58.4(3)
C2A B7A B12A 104.3(4)
B11A B7A B12A 60.0(3)
C2A B7A B8A 104.9(4)
B11A B7A B8A 108.2(4)
B12A B7A B8A 60.0(3)
C2A B7A Fe3 64.5(2)
B11A B7A Fe3 118.3(3)
B12A B7A Fe3 118.9(3)
B8A B7A Fe3 65.8(2)
C2A B7A H7A 125.7
B11A B7A H7A 119.9
B12A B7A H7A 120.7
B8A B7A H7A 122.7
Fe3 B7A H7A 110.8
C2C B7C B12C 103.2(4)
C2C B7C B8C 104.9(4)
B12C B7C B8C 60.2(3)
C2C B7C B11C 57.6(3)
B12C B7C B11C 59.9(3)
B8C B7C B11C 108.6(4)
C2C B7C Fe3B 65.0(2)
B12C B7C Fe3B 118.6(3)
B8C B7C Fe3B 65.6(3)
B11C B7C Fe3B 118.3(3)
C2C B7C H7C 126.2
B12C B7C H7C 121.1
B8C B7C H7C 122.3
B11C B7C H7C 119.9
Fe3B B7C H7C 110.7
C2B B7B B8B 103.3(4)
C2B B7B B11B 58.2(3)
B8B B7B B11B 106.6(4)
C2B B7B B12B 102.8(4)
B8B B7B B12B 59.7(3)
B11B B7B B12B 58.9(3)
C2B B7B Fe3B 64.4(2)
B8B B7B Fe3B 66.0(3)
B11B B7B Fe3B 118.3(4)
B12B B7B Fe3B 119.0(3)
C2B B7B H7B 126.7
B8B B7B H7B 123.5
B11B B7B H7B 120.6
B12B B7B H7B 121.3
Fe3B B7B H7B 110.4
O1 B8 B4 121.8(4)
O1 B8 B7 125.1(4)
B4 B8 B7 109.0(4)
O1 B8 B9 113.3(4)
B4 B8 B9 60.2(3)
B7 B8 B9 108.8(4)
O1 B8 B12 115.4(4)
B4 B8 B12 108.5(4)
B7 B8 B12 60.4(4)
B9 B8 B12 60.1(3)
O1 B8 Fe3 117.1(4)
B4 B8 Fe3 66.5(3)
B7 B8 Fe3 64.6(3)
B9 B8 Fe3 119.9(4)
B12 B8 Fe3 118.8(4)
B4A B8A B12A 107.2(4)
B4A B8A B7A 106.3(4)
B12A B8A B7A 59.6(3)
B4A B8A B9A 59.4(3)
B12A B8A B9A 59.3(3)
B7A B8A B9A 105.9(4)
B4A B8A Fe3 63.9(2)
B12A B8A Fe3 117.9(3)
B7A B8A Fe3 64.9(2)
B9A B8A Fe3 116.3(3)
B4A B8A H8A 123.3
B12A B8A H8A 120.0
B7A B8A H8A 123.3
B9A B8A H8A 121.4
Fe3 B8A H8A 112.4
O1B B8B B7B 124.6(4)
O1B B8B B12B 117.1(4)
B7B B8B B12B 60.2(3)
O1B B8B B9B 115.6(4)
B7B B8B B9B 108.3(4)
B12B B8B B9B 60.1(3)
O1B B8B B4B 122.3(4)
B7B B8B B4B 108.1(4)
B12B B8B B4B 107.9(4)
B9B B8B B4B 59.9(3)
O1B B8B Fe3B 115.8(4)
B7B B8B Fe3B 64.6(3)
B12B B8B Fe3B 118.2(3)
B9B B8B Fe3B 118.6(3)
B4B B8B Fe3B 65.5(3)
B7C B8C B12C 59.4(3)
B7C B8C B4C 106.6(4)
B12C B8C B4C 106.7(4)
B7C B8C B9C 106.7(4)
B12C B8C B9C 59.9(3)
B4C B8C B9C 58.8(3)
B7C B8C Fe3B 65.2(3)
B12C B8C Fe3B 117.5(3)
B4C B8C Fe3B 64.1(2)
B9C B8C Fe3B 116.4(3)
B7C B8C H8C 122.9
B12C B8C H8C 120.3
B4C B8C H8C 123.6
B9C B8C H8C 121.0
Fe3B B8C H8C 112.4
B5 B9 B4 60.9(3)
B5 B9 B10 60.2(3)
B4 B9 B10 109.0(5)
B5 B9 B8 108.0(4)
B4 B9 B8 59.2(3)
B10 B9 B8 108.3(4)
B5 B9 B12 108.0(5)
B4 B9 B12 107.9(4)
B10 B9 B12 59.8(3)
B8 B9 B12 60.4(3)
B5 B9 H9 121.4
B4 B9 H9 121.5
B10 B9 H9 121.3
B8 B9 H9 121.9
B12 B9 H9 121.9
B5A B9A B12A 108.5(4)
B5A B9A B10A 59.9(3)
B12A B9A B10A 60.9(3)
B5A B9A B4A 61.5(3)
B12A B9A B4A 108.2(4)
B10A B9A B4A 109.7(4)
B5A B9A B8A 109.4(4)
B12A B9A B8A 60.1(3)
B10A B9A B8A 109.7(4)
B4A B9A B8A 59.9(3)
B5A B9A H9A 121.0
B12A B9A H9A 121.7
B10A B9A H9A 120.6
B4A B9A H9A 121.0
B8A B9A H9A 121.1
B5C B9C B4C 61.6(3)
B5C B9C B10C 59.5(3)
B4C B9C B10C 109.1(4)
B5C B9C B12C 107.8(4)
B4C B9C B12C 107.5(4)
B10C B9C B12C 60.5(3)
B5C B9C B8C 109.7(4)
B4C B9C B8C 60.3(3)
B10C B9C B8C 109.1(4)
B12C B9C B8C 59.4(3)
B5C B9C H9C 121.0
B4C B9C H9C 121.1
B10C B9C H9C 121.1
B12C B9C H9C 122.5
B8C B9C H9C 121.0
B5B B9B B10B 59.7(3)
B5B B9B B12B 107.7(4)
B10B B9B B12B 60.2(3)
B5B B9B B4B 59.9(3)
B10B B9B B4B 107.8(4)
B12B B9B B4B 107.5(4)
B5B B9B B8B 107.8(4)
B10B B9B B8B 107.7(4)
B12B B9B B8B 59.3(3)
B4B B9B B8B 60.2(3)
B5B B9B H9B 121.9
B10B B9B H9B 121.8
B12B B9B H9B 122.1
B4B B9B H9B 121.8
B8B B9B H9B 122.0
B6 B10 B5 60.1(4)
B6 B10 B9 107.5(4)
B5 B10 B9 59.5(3)
B6 B10 B12 107.3(5)
B5 B10 B12 108.0(4)
B9 B10 B12 60.6(3)
B6 B10 B11 59.8(4)
B5 B10 B11 107.4(4)
B9 B10 B11 107.0(4)
B12 B10 B11 58.8(4)
B6 B10 H10 122.0
B5 B10 H10 121.8
B9 B10 H10 122.0
B12 B10 H10 121.9
B11 B10 H10 122.6
B11A B10A B5A 106.5(4)
B11A B10A B6A 59.6(3)
B5A B10A B6A 59.5(3)
B11A B10A B9A 106.7(4)
B5A B10A B9A 59.0(3)
B6A B10A B9A 106.6(4)
B11A B10A B12A 60.0(3)
B5A B10A B12A 106.5(4)
B6A B10A B12A 107.5(4)
B9A B10A B12A 59.3(3)
B11A B10A H10A 122.3
B5A B10A H10A 122.9
B6A B10A H10A 122.1
B9A B10A H10A 122.8
B12A B10A H10A 122.1
B6B B10B B11B 60.6(4)
B6B B10B B5B 60.9(3)
B11B B10B B5B 108.2(4)
B6B B10B B9B 109.0(4)
B11B B10B B9B 107.8(4)
B5B B10B B9B 59.4(3)
B6B B10B B12B 108.4(4)
B11B B10B B12B 59.2(3)
B5B B10B B12B 107.4(4)
B9B B10B B12B 60.2(3)
B6B B10B H10B 120.6
B11B B10B H10B 121.8
B5B B10B H10B 121.9
B9B B10B H10B 121.6
B12B B10B H10B 122.1
B5C B10C B6C 60.3(3)
B5C B10C B9C 59.6(3)
B6C B10C B9C 107.9(4)
B5C B10C B11C 107.6(4)
B6C B10C B11C 59.7(3)
B9C B10C B11C 107.6(4)
B5C B10C B12C 107.4(4)
B6C B10C B12C 107.4(4)
B9C B10C B12C 60.0(3)
B11C B10C B12C 59.6(3)
B5C B10C H10C 122.0
B6C B10C H10C 121.8
B9C B10C H10C 121.9
B11C B10C H10C 122.0
B12C B10C H10C 122.1
B11 B12 B10 61.1(4)
B11 B12 B7 60.4(4)
B10 B12 B7 109.2(5)
B11 B12 B8 107.2(4)
B10 B12 B8 107.5(4)
B7 B12 B8 59.0(3)
B11 B12 B9 108.0(4)
B10 B12 B9 59.6(3)
B7 B12 B9 107.3(4)
B8 B12 B9 59.6(3)
B11 B12 H12 121.4
B10 B12 H12 121.1
B7 B12 H12 121.7
B8 B12 H12 122.7
B9 B12 H12 122.3
B9A B12A B11A 106.1(4)
B9A B12A B7A 107.4(4)
B11A B12A B7A 59.9(3)
B9A B12A B8A 60.6(3)
B11A B12A B8A 108.4(4)
B7A B12A B8A 60.4(3)
B9A B12A B10A 59.8(3)
B11A B12A B10A 58.8(3)
B7A B12A B10A 107.5(4)
B8A B12A B10A 109.2(4)
B9A B12A H12A 122.5
B11A B12A H12A 122.7
B7A B12A H12A 121.9
B8A B12A H12A 120.5
B10A B12A H12A 121.8
B7C B12C B11C 61.0(3)
B7C B12C B8C 60.4(3)
B11C B12C B8C 109.6(4)
B7C B12C B9C 108.2(4)
B11C B12C B9C 107.4(4)
B8C B12C B9C 60.8(3)
B7C B12C B10C 108.9(4)
B11C B12C B10C 59.8(3)
B8C B12C B10C 109.3(4)
B9C B12C B10C 59.5(3)
B7C B12C H12C 121.1
B11C B12C H12C 121.4
B8C B12C H12C 120.4
B9C B12C H12C 122.2
B10C B12C H12C 121.5
B11B B12B B8B 108.4(4)
B11B B12B B7B 60.7(3)
B8B B12B B7B 60.1(3)
B11B B12B B10B 59.5(3)
B8B B12B B10B 108.2(4)
B7B B12B B10B 108.4(4)
B11B B12B B9B 107.5(4)
B8B B12B B9B 60.6(3)
B7B B12B B9B 108.7(4)
B10B B12B B9B 59.6(3)
B11B B12B H12B 121.8
B8B B12B H12B 121.3
B7B B12B H12B 121.1
B10B B12B H12B 122.0
B9B B12B H12B 121.7

loop_
_geom_bond_atom_site_label_1
_geom_bond_atom_site_label_2
_geom_bond_distance
Fe3 C1A 2.071(4)
Fe3 C2A 2.086(5)
Fe3 C2 2.087(5)
Fe3 C1 2.107(5)
Fe3 B4A 2.119(5)
Fe3 B7 2.115(6)
Fe3 B8 2.142(6)
Fe3 B7A 2.153(6)
Fe3 B4 2.164(6)
Fe3 B8A 2.168(5)
Fe3B C2B 2.076(5)
Fe3B C1B 2.090(5)
Fe3B C1C 2.092(5)
Fe3B C2C 2.102(5)
Fe3B B4C 2.116(5)
Fe3B B7B 2.127(6)
Fe3B B7C 2.142(6)
Fe3B B8C 2.149(6)
Fe3B B8B 2.151(6)
Fe3B B4B 2.159(6)
O1 C3 1.484(6)
O1 C6 1.485(6)
O1 B8 1.502(7)
O1B C6B 1.486(5)
O1B B8B 1.493(6)
O1B C3B 1.497(6)
C1A C2A 1.606(6)
C1A B5A 1.710(7)
C1A B6A 1.717(8)
C1A B4A 1.719(7)
C1A H1A 1.1200
C1 C2 1.599(7)
C1 B4 1.702(8)
C1 B5 1.713(8)
C1 B6 1.717(7)
C1 H1 1.1200
C1B C2B 1.598(7)
C1B B4B 1.701(8)
C1B B5B 1.709(8)
C1B B6B 1.735(8)
C1B H1B 1.1200
C1C C2C 1.614(6)
C1C B5C 1.703(7)
C1C B4C 1.710(7)
C1C B6C 1.721(8)
C1C H1C 1.1200
C2A B7A 1.686(7)
C2A B11A 1.695(8)
C2A B6A 1.710(7)
C2A H2A 1.0500
C2 B11 1.682(8)
C2 B6 1.699(8)
C2 B7 1.703(7)
C2 H2 1.1200
C2B B11B 1.706(8)
C2B B7B 1.714(7)
C2B B6B 1.722(8)
C2B H2B 1.1200
C2C B11C 1.695(7)
C2C B7C 1.712(7)
C2C B6C 1.710(8)
C2C H2C 1.1200
C3 C4 1.516(7)
C3 H3A 0.9900
C3 H3B 0.9900
C3B C4B 1.507(7)
C3B H3BA 0.9900
C3B H3BB 0.9900
C4 C5 1.509(7)
C4 H4A 0.9900
C4 H4B 0.9900
C4B C5B 1.519(7)
C4B H4BA 0.9900
C4B H4BB 0.9900
C5 C6 1.507(7)
C5 H5A 0.9900
C5 H5B 0.9900
C5B C6B 1.523(7)
C5B H5BA 0.9900
C5B H5BB 0.9900
C6 H6A 0.9900
C6 H6B 0.9900
C6B H6BA 0.9900
C6B H6BB 0.9900
B4 B8 1.763(8)
B4 B9 1.782(9)
B4 B5 1.798(8)
B4 H4 1.1200
B4A B9A 1.780(8)
B4A B8A 1.789(8)
B4A B5A 1.807(8)
B4A H4AA 1.1200
B4B B5B 1.777(9)
B4B B9B 1.801(9)
B4B B8B 1.806(8)
B4B H4BC 1.1200
B4C B9C 1.773(8)
B4C B8C 1.801(7)
B4C B5C 1.809(8)
B4C H4C 1.1200
B5 B9 1.766(9)
B5 B6 1.775(9)
B5 B10 1.778(8)
B5 H5 1.1200
B5A B9A 1.753(8)
B5A B6A 1.758(8)
B5A B10A 1.770(8)
B5A H5AA 1.1200
B5C B10C 1.759(8)
B5C B9C 1.760(8)
B5C B6C 1.775(8)
B5C H5C 1.1200
B5B B9B 1.757(8)
B5B B10B 1.763(8)
B5B B6B 1.776(9)
B5B H5BC 1.1200
B6 B10 1.768(9)
B6 B11 1.780(8)
B6 H6 1.1200
B6A B11A 1.760(8)
B6A B10A 1.773(8)
B6A H6AA 1.1200
B6B B10B 1.740(9)
B6B B11B 1.768(9)
B6B H6BC 1.1200
B6C B10C 1.777(8)
B6C B11C 1.776(8)
B6C H6C 1.1200
B11 B12 1.760(9)
B11 B7 1.791(8)
B11 B10 1.802(9)
B11 H11 1.1200
B11A B10A 1.767(8)
B11A B12A 1.788(8)
B11A B7A 1.787(8)
B11A H11A 1.1200
B11C B12C 1.785(8)
B11C B10C 1.789(8)
B11C B7C 1.804(8)
B11C H11C 1.1200
B11B B12B 1.759(8)
B11B B10B 1.763(9)
B11B B7B 1.792(8)
B11B H11B 1.1200
B7 B8 1.773(8)
B7 B12 1.800(9)
B7 H7 1.1200
B7A B12A 1.789(8)
B7A B8A 1.802(8)
B7A H7A 1.1200
B7C B12C 1.770(8)
B7C B8C 1.788(8)
B7C H7C 1.1200
B7B B8B 1.786(8)
B7B B12B 1.787(9)
B7B H7B 1.1200
B8 B9 1.789(9)
B8 B12 1.803(8)
B8A B12A 1.795(9)
B8A B9A 1.804(8)
B8A H8A 1.1200
B8B B12B 1.779(8)
B8B B9B 1.803(9)
B8C B12C 1.784(8)
B8C B9C 1.809(8)
B8C H8C 1.1200
B9 B10 1.779(9)
B9 B12 1.798(9)
B9 H9 1.1200
B9A B12A 1.782(8)
B9A B10A 1.791(8)
B9A H9A 1.1200
B9C B10C 1.784(8)
B9C B12C 1.793(7)
B9C H9C 1.0800
B9B B10B 1.783(8)
B9B B12B 1.794(8)
B9B H9B 1.1200
B10 B12 1.784(8)
B10 H10 1.1200
B10A B12A 1.810(8)
B10A H10A 1.1200
B10B B12B 1.795(8)
B10B H10B 1.1200
B10C B12C 1.803(8)
B10C H10C 1.1200
B12 H12 1.1200
B12A H12A 1.1200
B12C H12C 1.1200
B12B H12B 1.1200

loop_
_geom_torsion_atom_site_label_1
_geom_torsion_atom_site_label_2
_geom_torsion_atom_site_label_3
_geom_torsion_atom_site_label_4
_geom_torsion
C2 Fe3 C1A C2A 52.3(4)
C1 Fe3 C1A C2A 86.7(3)
B4A Fe3 C1A C2A -126.2(4)
B7 Fe3 C1A C2A -130(2)
B8 Fe3 C1A C2A 174.2(3)
B7A Fe3 C1A C2A -35.5(3)
B4 Fe3 C1A C2A 133.9(3)
B8A Fe3 C1A C2A -85.3(3)
C2A Fe3 C1A B5A 99.7(5)
C2 Fe3 C1A B5A 152.0(4)
C1 Fe3 C1A B5A -173.6(4)
B4A Fe3 C1A B5A -26.5(4)
B7 Fe3 C1A B5A -30(2)
B8 Fe3 C1A B5A -86.1(4)
B7A Fe3 C1A B5A 64.2(4)
B4 Fe3 C1A B5A -126.4(4)
B8A Fe3 C1A B5A 14.4(4)
C2A Fe3 C1A B6A 21.0(3)
C2 Fe3 C1A B6A 73.2(5)
C1 Fe3 C1A B6A 107.7(4)
B4A Fe3 C1A B6A -105.3(5)
B7 Fe3 C1A B6A -109(2)
B8 Fe3 C1A B6A -164.9(4)
B7A Fe3 C1A B6A -14.5(4)
B4 Fe3 C1A B6A 154.8(4)
B8A Fe3 C1A B6A -64.4(4)
C2A Fe3 C1A B4A 126.2(4)
C2 Fe3 C1A B4A 178.5(3)
C1 Fe3 C1A B4A -147.1(3)
B7 Fe3 C1A B4A -4(2)
B8 Fe3 C1A B4A -59.6(3)
B7A Fe3 C1A B4A 90.8(3)
B4 Fe3 C1A B4A -99.9(3)
B8A Fe3 C1A B4A 40.9(3)
C1A Fe3 C1 C2 -147.4(3)
C2A Fe3 C1 C2 -101.6(3)
B4A Fe3 C1 C2 173.4(3)
B7 Fe3 C1 C2 36.0(3)
B8 Fe3 C1 C2 86.0(3)
B7A Fe3 C1 C2 -59.6(3)
B4 Fe3 C1 C2 126.7(4)
B8A Fe3 C1 C2 -23.3(14)
C1A Fe3 C1 B4 85.8(3)
C2A Fe3 C1 B4 131.6(3)
C2 Fe3 C1 B4 -126.7(4)
B4A Fe3 C1 B4 46.7(4)
B7 Fe3 C1 B4 -90.7(3)
B8 Fe3 C1 B4 -40.8(3)
B7A Fe3 C1 B4 173.7(3)
B8A Fe3 C1 B4 -150.1(12)
C1A Fe3 C1 B5 112.6(4)
C2A Fe3 C1 B5 158.4(4)
C2 Fe3 C1 B5 -99.9(5)
B4A Fe3 C1 B5 73.5(5)
B7 Fe3 C1 B5 -63.9(4)
B8 Fe3 C1 B5 -14.0(4)
B7A Fe3 C1 B5 -159.5(4)
B4 Fe3 C1 B5 26.8(4)
B8A Fe3 C1 B5 -123.3(12)
C1A Fe3 C1 B6 -167.8(4)
C2A Fe3 C1 B6 -122.0(4)
C2 Fe3 C1 B6 -20.4(4)
B4A Fe3 C1 B6 153.0(4)
B7 Fe3 C1 B6 15.6(4)
B8 Fe3 C1 B6 65.6(4)
B7A Fe3 C1 B6 -80.0(5)
B4 Fe3 C1 B6 106.3(5)
B8A Fe3 C1 B6 -43.7(14)
C1C Fe3B C1B C2B 94.1(3)
C2C Fe3B C1B C2B 58.2(3)
B4C Fe3B C1B C2B 142.4(3)
B7B Fe3B C1B C2B -36.3(3)
B7C Fe3B C1B C2B 10(4)
B8C Fe3B C1B C2B -178.8(3)
B8B Fe3B C1B C2B -86.3(3)
B4B Fe3B C1B C2B -127.9(4)
C2B Fe3B C1B B4B 127.9(4)
C1C Fe3B C1B B4B -138.1(3)
C2C Fe3B C1B B4B -174.0(3)
B4C Fe3B C1B B4B -89.7(3)
B7B Fe3B C1B B4B 91.6(3)
B7C Fe3B C1B B4B 138(4)
B8C Fe3B C1B B4B -51.0(4)
B8B Fe3B C1B B4B 41.6(3)
C2B Fe3B C1B B5B 100.3(5)
C1C Fe3B C1B B5B -165.6(4)
C2C Fe3B C1B B5B 158.5(4)
B4C Fe3B C1B B5B -117.2(4)
B7B Fe3B C1B B5B 64.1(4)
B7C Fe3B C1B B5B 111(4)
B8C Fe3B C1B B5B -78.5(5)
B8B Fe3B C1B B5B 14.1(4)
B4B Fe3B C1B B5B -27.5(4)
C2B Fe3B C1B B6B 21.6(4)
C1C Fe3B C1B B6B 115.7(4)
C2C Fe3B C1B B6B 79.8(5)
B4C Fe3B C1B B6B 164.0(4)
B7B Fe3B C1B B6B -14.7(4)
B7C Fe3B C1B B6B 32(5)
B8C Fe3B C1B B6B -157.2(4)
B8B Fe3B C1B B6B -64.7(4)
B4B Fe3B C1B B6B -106.2(5)
C2B Fe3B C1C C2C -95.6(3)
C1B Fe3B C1C C2C -141.2(3)
B4C Fe3B C1C C2C 127.2(4)
B7B Fe3B C1C C2C -55.0(4)
B7C Fe3B C1C C2C 36.0(3)
B8C Fe3B C1C C2C 85.8(3)
B8B Fe3B C1C C2C -168(48)
B4B Fe3B C1C C2C 179.2(3)
C2B Fe3B C1C B5C 164.0(4)
C1B Fe3B C1C B5C 118.4(4)
C2C Fe3B C1C B5C -100.4(5)
B4C Fe3B C1C B5C 26.7(4)
B7B Fe3B C1C B5C -155.4(4)
B7C Fe3B C1C B5C -64.4(4)
B8C Fe3B C1C B5C -14.6(4)
B8B Fe3B C1C B5C 92(17)
B4B Fe3B C1C B5C 78.8(5)
C2B Fe3B C1C B4C 137.2(3)
C1B Fe3B C1C B4C 91.6(3)
C2C Fe3B C1C B4C -127.2(4)
B7B Fe3B C1C B4C 177.8(3)
B7C Fe3B C1C B4C -91.2(3)
B8C Fe3B C1C B4C -41.4(3)
B8B Fe3B C1C B4C 65(17)
B4B Fe3B C1C B4C 52.0(3)
C2B Fe3B C1C B6C -116.5(4)
C1B Fe3B C1C B6C -162.2(4)
C2C Fe3B C1C B6C -20.9(3)
B4C Fe3B C1C B6C 106.2(4)
B7B Fe3B C1C B6C -76.0(5)
B7C Fe3B C1C B6C 15.0(4)
B8C Fe3B C1C B6C 64.9(4)
B8B Fe3B C1C B6C 172(100)
B4B Fe3B C1C B6C 158.3(4)
B5A C1A C2A B7A -68.8(5)
B6A C1A C2A B7A -108.4(4)
B4A C1A C2A B7A -0.3(5)
Fe3 C1A C2A B7A 52.5(3)
B5A C1A C2A B11A 0.8(5)
B6A C1A C2A B11A -38.7(4)
B4A C1A C2A B11A 69.4(5)
Fe3 C1A C2A B11A 122.2(4)
B5A C1A C2A B6A 39.6(4)
B4A C1A C2A B6A 108.1(4)
Fe3 C1A C2A B6A 160.9(3)
B5A C1A C2A Fe3 -121.4(3)
B6A C1A C2A Fe3 -160.9(3)
B4A C1A C2A Fe3 -52.8(3)
C2 Fe3 C2A C1A -147.0(2)
C1 Fe3 C2A C1A -101.9(3)
B4A Fe3 C2A C1A 37.6(3)
B7 Fe3 C2A C1A 173.4(3)
B8 Fe3 C2A C1A -34.6(15)
B7A Fe3 C2A C1A 128.3(3)
B4 Fe3 C2A C1A -60.4(3)
B8A Fe3 C2A C1A 87.6(3)
C1A Fe3 C2A B7A -128.3(3)
C2 Fe3 C2A B7A 84.7(3)
C1 Fe3 C2A B7A 129.9(3)
B4A Fe3 C2A B7A -90.6(3)
B7 Fe3 C2A B7A 45.2(4)
B8 Fe3 C2A B7A -162.9(14)
B4 Fe3 C2A B7A 171.4(3)
B8A Fe3 C2A B7A -40.7(3)
C1A Fe3 C2A B11A -100.8(4)
C2 Fe3 C2A B11A 112.2(4)
C1 Fe3 C2A B11A 157.3(4)
B4A Fe3 C2A B11A -63.2(4)
B7 Fe3 C2A B11A 72.6(5)
B8 Fe3 C2A B11A -135.4(13)
B7A Fe3 C2A B11A 27.5(4)
B4 Fe3 C2A B11A -161.2(4)
B8A Fe3 C2A B11A -13.2(4)
C1A Fe3 C2A B6A -20.9(3)
C2 Fe3 C2A B6A -167.9(4)
C1 Fe3 C2A B6A -122.8(4)
B4A Fe3 C2A B6A 16.7(4)
B7 Fe3 C2A B6A 152.5(4)
B8 Fe3 C2A B6A -55.5(16)
B7A Fe3 C2A B6A 107.4(5)
B4 Fe3 C2A B6A -81.3(4)
B8A Fe3 C2A B6A 66.7(4)
B4 C1 C2 B11 -68.5(5)
B5 C1 C2 B11 0.4(5)
B6 C1 C2 B11 39.5(4)
Fe3 C1 C2 B11 -121.6(4)
B4 C1 C2 B6 -108.0(5)
B5 C1 C2 B6 -39.1(4)
Fe3 C1 C2 B6 -161.1(4)
B4 C1 C2 B7 1.7(5)
B5 C1 C2 B7 70.5(5)
B6 C1 C2 B7 109.7(5)
Fe3 C1 C2 B7 -51.5(3)
B4 C1 C2 Fe3 53.2(3)
B5 C1 C2 Fe3 122.0(4)
B6 C1 C2 Fe3 161.1(4)
C1A Fe3 C2 C1 51.4(4)
C2A Fe3 C2 C1 86.7(3)
B4A Fe3 C2 C1 -139(2)
B7 Fe3 C2 C1 -128.3(4)
B8 Fe3 C2 C1 -85.6(3)
B7A Fe3 C2 C1 133.6(3)
B4 Fe3 C2 C1 -36.5(3)
B8A Fe3 C2 C1 175.3(3)
C1A Fe3 C2 B11 155.1(4)
C2A Fe3 C2 B11 -169.5(4)
C1 Fe3 C2 B11 103.7(5)
B4A Fe3 C2 B11 -35(2)
B7 Fe3 C2 B11 -24.6(4)
B8 Fe3 C2 B11 18.1(4)
B7A Fe3 C2 B11 -122.7(4)
B4 Fe3 C2 B11 67.2(4)
B8A Fe3 C2 B11 -80.9(5)
C1A Fe3 C2 B6 72.6(6)
C2A Fe3 C2 B6 108.0(5)
C1 Fe3 C2 B6 21.2(4)
B4A Fe3 C2 B6 -118(2)
B7 Fe3 C2 B6 -107.1(5)
B8 Fe3 C2 B6 -64.4(5)
B7A Fe3 C2 B6 154.8(5)
B4 Fe3 C2 B6 -15.3(4)
B8A Fe3 C2 B6 -163.4(4)
C1A Fe3 C2 B7 179.7(3)
C2A Fe3 C2 B7 -144.9(3)
C1 Fe3 C2 B7 128.3(4)
B4A Fe3 C2 B7 -11(2)
B8 Fe3 C2 B7 42.7(3)
B7A Fe3 C2 B7 -98.1(3)
B4 Fe3 C2 B7 91.8(3)
B8A Fe3 C2 B7 -56.3(4)
B4B C1B C2B B11B 68.2(5)
B5B C1B C2B B11B 0.0(5)
B6B C1B C2B B11B -39.3(4)
Fe3B C1B C2B B11B 120.9(4)
B4B C1B C2B B7B -0.8(6)
B5B C1B C2B B7B -69.1(5)
B6B C1B C2B B7B -108.3(5)
Fe3B C1B C2B B7B 51.9(4)
B4B C1B C2B B6B 107.5(5)
B5B C1B C2B B6B 39.2(4)
Fe3B C1B C2B B6B 160.2(3)
B4B C1B C2B Fe3B -52.7(4)
B5B C1B C2B Fe3B -121.0(4)
B6B C1B C2B Fe3B -160.2(3)
C1C Fe3B C2B C1B -93.1(3)
C2C Fe3B C2B C1B -139.0(3)
B4C Fe3B C2B C1B -52.1(4)
B7B Fe3B C2B C1B 128.2(4)
B7C Fe3B C2B C1B -179.3(3)
B8C Fe3B C2B C1B 31(8)
B8B Fe3B C2B C1B 86.2(3)
B4B Fe3B C2B C1B 35.9(3)
C1B Fe3B C2B B11B -102.0(5)
C1C Fe3B C2B B11B 164.9(4)
C2C Fe3B C2B B11B 118.9(4)
B4C Fe3B C2B B11B -154.1(4)
B7B Fe3B C2B B11B 26.2(4)
B7C Fe3B C2B B11B 78.7(5)
B8C Fe3B C2B B11B -71(8)
B8B Fe3B C2B B11B -15.8(4)
B4B Fe3B C2B B11B -66.1(4)
C1B Fe3B C2B B7B -128.2(4)
C1C Fe3B C2B B7B 138.7(3)
C2C Fe3B C2B B7B 92.8(3)
B4C Fe3B C2B B7B 179.8(3)
B7C Fe3B C2B B7B 52.5(4)
B8C Fe3B C2B B7B -97(8)
B8B Fe3B C2B B7B -42.0(3)
B4B Fe3B C2B B7B -92.2(3)
C1B Fe3B C2B B6B -22.3(4)
C1C Fe3B C2B B6B -115.4(4)
C2C Fe3B C2B B6B -161.3(4)
B4C Fe3B C2B B6B -74.4(5)
B7B Fe3B C2B B6B 105.9(5)
B7C Fe3B C2B B6B 158.4(4)
B8C Fe3B C2B B6B 9(8)
B8B Fe3B C2B B6B 63.9(4)
B4B Fe3B C2B B6B 13.7(4)
B5C C1C C2C B11C -0.2(5)
B4C C1C C2C B11C -69.5(5)
B6C C1C C2C B11C 39.5(4)
Fe3B C1C C2C B11C -121.3(4)
B5C C1C C2C B7C 69.5(5)
B4C C1C C2C B7C 0.2(5)
B6C C1C C2C B7C 109.2(4)
Fe3B C1C C2C B7C -51.6(3)
B5C C1C C2C B6C -39.7(4)
B4C C1C C2C B6C -109.0(4)
Fe3B C1C C2C B6C -160.8(3)
B5C C1C C2C Fe3B 121.1(3)
B4C C1C C2C Fe3B 51.8(3)
B6C C1C C2C Fe3B 160.8(3)
C2B Fe3B C2C C1C 92.4(3)
C1B Fe3B C2C C1C 54.7(3)
B4C Fe3B C2C C1C -36.8(3)
B7B Fe3B C2C C1C 141.2(3)
B7C Fe3B C2C C1C -128.1(4)
B8C Fe3B C2C C1C -87.3(3)
B8B Fe3B C2C C1C 179.8(3)
B4B Fe3B C2C C1C -7(3)
C2B Fe3B C2C B11C -166.1(4)
C1B Fe3B C2C B11C 156.2(3)
C1C Fe3B C2C B11C 101.5(5)
B4C Fe3B C2C B11C 64.7(4)
B7B Fe3B C2C B11C -117.3(4)
B7C Fe3B C2C B11C -26.6(4)
B8C Fe3B C2C B11C 14.2(4)
B8B Fe3B C2C B11C -78.7(5)
B4B Fe3B C2C B11C 94(3)
C2B Fe3B C2C B7C -139.5(3)
C1B Fe3B C2C B7C -177.2(3)
C1C Fe3B C2C B7C 128.1(4)
B4C Fe3B C2C B7C 91.3(3)
B7B Fe3B C2C B7C -90.7(3)
B8C Fe3B C2C B7C 40.8(3)
B8B Fe3B C2C B7C -52.1(4)
B4B Fe3B C2C B7C 121(2)
C2B Fe3B C2C B6C 113.5(4)
C1B Fe3B C2C B6C 75.8(5)
C1C Fe3B C2C B6C 21.1(3)
B4C Fe3B C2C B6C -15.7(4)
B7B Fe3B C2C B6C 162.3(4)
B7C Fe3B C2C B6C -107.0(5)
B8C Fe3B C2C B6C -66.2(4)
B8B Fe3B C2C B6C -159.1(4)
B4B Fe3B C2C B6C 14(3)
C6 O1 C3 C4 -2.2(5)
B8 O1 C3 C4 166.0(4)
C6B O1B C3B C4B 5.5(6)
B8B O1B C3B C4B 159.3(5)
O1 C3 C4 C5 26.9(5)
O1B C3B C4B C5B 19.6(6)
C3 C4 C5 C6 -42.0(5)
C3B C4B C5B C6B -37.1(6)
C3 O1 C6 C5 -23.1(6)
B8 O1 C6 C5 168.6(5)
C4 C5 C6 O1 39.0(5)
B8B O1B C6B C5B 178.3(4)
C3B O1B C6B C5B -28.0(6)
C4B C5B C6B O1B 39.1(5)
C2 C1 B4 B8 1.1(5)
B5 C1 B4 B8 -102.6(4)
B6 C1 B4 B8 -66.5(5)
Fe3 C1 B4 B8 53.6(3)
C2 C1 B4 B9 63.7(5)
B5 C1 B4 B9 -40.0(4)
B6 C1 B4 B9 -3.9(5)
Fe3 C1 B4 B9 116.1(3)
C2 C1 B4 B5 103.7(4)
B6 C1 B4 B5 36.0(4)
Fe3 C1 B4 B5 156.1(3)
C2 C1 B4 Fe3 -52.4(3)
B5 C1 B4 Fe3 -156.1(3)
B6 C1 B4 Fe3 -120.1(4)
C1A Fe3 B4 C1 -102.6(3)
C2A Fe3 B4 C1 -64.1(3)
C2 Fe3 B4 C1 35.0(3)
B4A Fe3 B4 C1 -151.4(3)
B7 Fe3 B4 C1 83.1(3)
B8 Fe3 B4 C1 120.6(4)
B7A Fe3 B4 C1 -29.0(12)
B8A Fe3 B4 C1 172.5(3)
C1A Fe3 B4 B8 136.8(3)
C2A Fe3 B4 B8 175.3(3)
C2 Fe3 B4 B8 -85.6(3)
C1 Fe3 B4 B8 -120.6(4)
B4A Fe3 B4 B8 88.0(3)
B7 Fe3 B4 B8 -37.5(3)
B7A Fe3 B4 B8 -149.6(11)
B8A Fe3 B4 B8 51.9(4)
C1A Fe3 B4 B9 165.5(4)
C2A Fe3 B4 B9 -156.0(4)
C2 Fe3 B4 B9 -56.8(4)
C1 Fe3 B4 B9 -91.8(5)
B4A Fe3 B4 B9 116.7(4)
B7 Fe3 B4 B9 -8.8(4)
B8 Fe3 B4 B9 28.7(4)
B7A Fe3 B4 B9 -120.9(10)
B8A Fe3 B4 B9 80.6(5)
C1A Fe3 B4 B5 -125.8(4)
C2A Fe3 B4 B5 -87.3(4)
C2 Fe3 B4 B5 11.8(4)
C1 Fe3 B4 B5 -23.2(3)
B4A Fe3 B4 B5 -174.6(4)
B7 Fe3 B4 B5 59.9(4)
B8 Fe3 B4 B5 97.4(4)
B7A Fe3 B4 B5 -52.2(13)
B8A Fe3 B4 B5 149.3(4)
C2A C1A B4A B9A -64.1(4)
B5A C1A B4A B9A 38.9(3)
B6A C1A B4A B9A 3.7(5)
Fe3 C1A B4A B9A -117.2(3)
C2A C1A B4A B8A -1.4(5)
B5A C1A B4A B8A 101.7(4)
B6A C1A B4A B8A 66.4(5)
Fe3 C1A B4A B8A -54.4(3)
C2A C1A B4A B5A -103.0(4)
B6A C1A B4A B5A -35.2(4)
Fe3 C1A B4A B5A -156.1(3)
C2A C1A B4A Fe3 53.1(3)
B5A C1A B4A Fe3 156.1(3)
B6A C1A B4A Fe3 120.9(4)
C2A Fe3 B4A C1A -35.6(3)
C2 Fe3 B4A C1A -171(2)
C1 Fe3 B4A C1A 55.1(4)
B7 Fe3 B4A C1A 179.5(3)
B8 Fe3 B4A C1A 136.7(3)
B7A Fe3 B4A C1A -82.7(3)
B4 Fe3 B4A C1A 88.0(3)
B8A Fe3 B4A C1A -121.2(4)
C1A Fe3 B4A B9A 90.7(4)
C2A Fe3 B4A B9A 55.2(4)
C2 Fe3 B4A B9A -80(2)
C1 Fe3 B4A B9A 145.9(3)
B7 Fe3 B4A B9A -89.8(4)
B8 Fe3 B4A B9A -132.6(4)
B7A Fe3 B4A B9A 8.0(4)
B4 Fe3 B4A B9A 178.7(4)
B8A Fe3 B4A B9A -30.5(3)
C1A Fe3 B4A B8A 121.2(4)
C2A Fe3 B4A B8A 85.7(3)
C2 Fe3 B4A B8A -50(2)
C1 Fe3 B4A B8A 176.4(3)
B7 Fe3 B4A B8A -59.2(4)
B8 Fe3 B4A B8A -102.1(3)
B7A Fe3 B4A B8A 38.6(3)
B4 Fe3 B4A B8A -150.7(3)
C1A Fe3 B4A B5A 22.9(3)
C2A Fe3 B4A B5A -12.7(4)
C2 Fe3 B4A B5A -147.9(19)
C1 Fe3 B4A B5A 78.0(5)
B7 Fe3 B4A B5A -157.6(3)
B8 Fe3 B4A B5A 159.5(4)
B7A Fe3 B4A B5A -59.8(4)
B4 Fe3 B4A B5A 110.9(4)
B8A Fe3 B4A B5A -98.4(4)
C2B C1B B4B B5B -103.2(5)
B6B C1B B4B B5B -34.6(4)
Fe3B C1B B4B B5B -155.0(3)
C2B C1B B4B B9B -63.3(5)
B5B C1B B4B B9B 39.9(4)
B6B C1B B4B B9B 5.2(5)
Fe3B C1B B4B B9B -115.2(3)
C2B C1B B4B B8B -1.5(6)
B5B C1B B4B B8B 101.7(4)
B6B C1B B4B B8B 67.1(5)
Fe3B C1B B4B B8B -53.3(3)
C2B C1B B4B Fe3B 51.9(3)
B5B C1B B4B Fe3B 155.0(3)
B6B C1B B4B Fe3B 120.4(4)
C2B Fe3B B4B C1B -34.5(3)
C1C Fe3B B4B C1B 59.2(3)
C2C Fe3B B4B C1B 66(3)
B4C Fe3B B4B C1B 95.2(3)
B7B Fe3B B4B C1B -82.8(3)
B7C Fe3B B4B C1B -177.4(3)
B8C Fe3B B4B C1B 145.3(3)
B8B Fe3B B4B C1B -120.5(4)
C2B Fe3B B4B B5B -10.3(4)
C1B Fe3B B4B B5B 24.2(3)
C1C Fe3B B4B B5B 83.5(4)
C2C Fe3B B4B B5B 90(3)
B4C Fe3B B4B B5B 119.4(4)
B7B Fe3B B4B B5B -58.6(4)
B7C Fe3B B4B B5B -153.2(4)
B8C Fe3B B4B B5B 169.5(4)
B8B Fe3B B4B B5B -96.3(5)
C2B Fe3B B4B B9B 57.5(4)
C1B Fe3B B4B B9B 92.0(4)
C1C Fe3B B4B B9B 151.3(3)
C2C Fe3B B4B B9B 158(2)
B4C Fe3B B4B B9B -172.8(4)
B7B Fe3B B4B B9B 9.2(4)
B7C Fe3B B4B B9B -85.4(5)
B8C Fe3B B4B B9B -122.6(4)
B8B Fe3B B4B B9B -28.5(3)
C2B Fe3B B4B B8B 86.0(3)
C1B Fe3B B4B B8B 120.5(4)
C1C Fe3B B4B B8B 179.8(3)
C2C Fe3B B4B B8B -174(2)
B4C Fe3B B4B B8B -144.3(3)
B7B Fe3B B4B B8B 37.7(3)
B7C Fe3B B4B B8B -56.8(4)
B8C Fe3B B4B B8B -94.1(3)
C2C C1C B4C B9C 64.6(5)
B5C C1C B4C B9C -39.1(3)
B6C C1C B4C B9C -3.3(5)
Fe3B C1C B4C B9C 116.9(3)
C2C C1C B4C B8C 1.6(5)
B5C C1C B4C B8C -102.0(4)
B6C C1C B4C B8C -66.2(5)
Fe3B C1C B4C B8C 54.0(3)
C2C C1C B4C B5C 103.6(4)
B6C C1C B4C B5C 35.8(4)
Fe3B C1C B4C B5C 156.0(3)
C2C C1C B4C Fe3B -52.3(3)
B5C C1C B4C Fe3B -156.0(3)
B6C C1C B4C Fe3B -120.2(4)
C2B Fe3B B4C C1C -60.9(3)
C1B Fe3B B4C C1C -95.2(3)
C2C Fe3B B4C C1C 35.0(3)
B7B Fe3B B4C C1C -56(7)
B7C Fe3B B4C C1C 82.7(3)
B8C Fe3B B4C C1C 121.2(4)
B8B Fe3B B4C C1C -179.1(3)
B4B Fe3B B4C C1C -142.5(3)
C2B Fe3B B4C B9C -152.5(3)
C1B Fe3B B4C B9C 173.3(4)
C1C Fe3B B4C B9C -91.6(4)
C2C Fe3B B4C B9C -56.6(4)
B7B Fe3B B4C B9C -147(7)
B7C Fe3B B4C B9C -8.8(4)
B8C Fe3B B4C B9C 29.6(3)
B8B Fe3B B4C B9C 89.3(4)
B4B Fe3B B4C B9C 125.9(4)
C2B Fe3B B4C B8C 177.9(3)
C1B Fe3B B4C B8C 143.6(3)
C1C Fe3B B4C B8C -121.2(4)
C2C Fe3B B4C B8C -86.2(3)
B7B Fe3B B4C B8C -177(63)
B7C Fe3B B4C B8C -38.5(3)
B8B Fe3B B4C B8C 59.7(4)
B4B Fe3B B4C B8C 96.3(3)
C2B Fe3B B4C B5C -84.0(4)
C1B Fe3B B4C B5C -118.3(4)
C1C Fe3B B4C B5C -23.1(3)
C2C Fe3B B4C B5C 11.9(3)
B7B Fe3B B4C B5C -79(7)
B7C Fe3B B4C B5C 59.6(4)
B8C Fe3B B4C B5C 98.1(4)
B8B Fe3B B4C B5C 157.8(3)
B4B Fe3B B4C B5C -165.6(4)
C2 C1 B5 B9 -63.8(5)
B4 C1 B5 B9 40.5(4)
B6 C1 B5 B9 -102.6(4)
Fe3 C1 B5 B9 12.5(5)
C2 C1 B5 B6 38.8(4)
B4 C1 B5 B6 143.1(4)
Fe3 C1 B5 B6 115.2(4)
C2 C1 B5 B10 -1.5(5)
B4 C1 B5 B10 102.8(4)
B6 C1 B5 B10 -40.3(4)
Fe3 C1 B5 B10 74.9(5)
C2 C1 B5 B4 -104.3(4)
B6 C1 B5 B4 -143.1(4)
Fe3 C1 B5 B4 -27.9(4)
B8 B4 B5 C1 95.6(4)
B9 B4 B5 C1 133.3(4)
Fe3 B4 B5 C1 24.7(3)
C1 B4 B5 B9 -133.3(4)
B8 B4 B5 B9 -37.7(4)
Fe3 B4 B5 B9 -108.6(4)
C1 B4 B5 B6 -32.7(4)
B8 B4 B5 B6 62.9(5)
B9 B4 B5 B6 100.5(4)
Fe3 B4 B5 B6 -8.0(5)
C1 B4 B5 B10 -95.8(5)
B8 B4 B5 B10 -0.2(6)
B9 B4 B5 B10 37.4(4)
Fe3 B4 B5 B10 -71.1(5)
C2A C1A B5A B9A 64.0(5)
B6A C1A B5A B9A 103.7(4)
B4A C1A B5A B9A -39.9(4)
Fe3 C1A B5A B9A -12.6(6)
C2A C1A B5A B6A -39.6(4)
B4A C1A B5A B6A -143.6(4)
Fe3 C1A B5A B6A -116.3(4)
C2A C1A B5A B10A 0.5(5)
B6A C1A B5A B10A 40.1(4)
B4A C1A B5A B10A -103.5(4)
Fe3 C1A B5A B10A -76.1(5)
C2A C1A B5A B4A 104.0(4)
B6A C1A B5A B4A 143.6(4)
Fe3 C1A B5A B4A 27.4(4)
B9A B4A B5A C1A -134.2(4)
B8A B4A B5A C1A -97.0(4)
Fe3 B4A B5A C1A -24.4(3)
C1A B4A B5A B9A 134.2(4)
B8A B4A B5A B9A 37.2(4)
Fe3 B4A B5A B9A 109.7(4)
C1A B4A B5A B6A 32.6(4)
B9A B4A B5A B6A -101.5(4)
B8A B4A B5A B6A -64.4(5)
Fe3 B4A B5A B6A 8.2(5)
C1A B4A B5A B10A 96.9(4)
B9A B4A B5A B10A -37.3(4)
B8A B4A B5A B10A -0.1(5)
Fe3 B4A B5A B10A 72.5(4)
C2C C1C B5C B10C -1.5(5)
B4C C1C B5C B10C 102.8(4)
B6C C1C B5C B10C -40.8(3)
Fe3B C1C B5C B10C 75.4(5)
C2C C1C B5C B9C -64.7(5)
B4C C1C B5C B9C 39.6(3)
B6C C1C B5C B9C -104.0(4)
Fe3B C1C B5C B9C 12.2(5)
C2C C1C B5C B6C 39.3(4)
B4C C1C B5C B6C 143.6(4)
Fe3B C1C B5C B6C 116.2(4)
C2C C1C B5C B4C -104.3(4)
B6C C1C B5C B4C -143.6(4)
Fe3B C1C B5C B4C -27.4(4)
B9C B4C B5C C1C 134.2(4)
B8C B4C B5C C1C 96.8(4)
Fe3B B4C B5C C1C 24.9(3)
C1C B4C B5C B10C -96.6(4)
B9C B4C B5C B10C 37.5(4)
B8C B4C B5C B10C 0.2(5)
Fe3B B4C B5C B10C -71.7(4)
C1C B4C B5C B9C -134.2(4)
B8C B4C B5C B9C -37.4(4)
Fe3B B4C B5C B9C -109.2(4)
C1C B4C B5C B6C -32.5(3)
B9C B4C B5C B6C 101.6(4)
B8C B4C B5C B6C 64.3(5)
Fe3B B4C B5C B6C -7.6(5)
C2B C1B B5B B9B 63.7(5)
B4B C1B B5B B9B -41.4(4)
B6B C1B B5B B9B 102.9(4)
Fe3B C1B B5B B9B -12.5(6)
C2B C1B B5B B10B 0.6(5)
B4B C1B B5B B10B -104.6(4)
B6B C1B B5B B10B 39.8(4)
Fe3B C1B B5B B10B -75.7(5)
C2B C1B B5B B6B -39.2(4)
B4B C1B B5B B6B -144.4(4)
Fe3B C1B B5B B6B -115.5(4)
C2B C1B B5B B4B 105.2(4)
B6B C1B B5B B4B 144.4(4)
Fe3B C1B B5B B4B 28.9(4)
B9B B4B B5B C1B -133.2(4)
B8B B4B B5B C1B -95.7(4)
Fe3B B4B B5B C1B -25.6(3)
C1B B4B B5B B9B 133.2(4)
B8B B4B B5B B9B 37.5(4)
Fe3B B4B B5B B9B 107.7(4)
C1B B4B B5B B10B 95.1(4)
B9B B4B B5B B10B -38.1(4)
B8B B4B B5B B10B -0.6(5)
Fe3B B4B B5B B10B 69.5(5)
C1B B4B B5B B6B 32.2(4)
B9B B4B B5B B6B -101.0(5)
B8B B4B B5B B6B -63.5(5)
Fe3B B4B B5B B6B 6.6(6)
B11 C2 B6 C1 -139.3(4)
B7 C2 B6 C1 -102.9(4)
Fe3 C2 B6 C1 -22.3(4)
C1 C2 B6 B10 98.1(4)
B11 C2 B6 B10 -41.2(4)
B7 C2 B6 B10 -4.8(6)
Fe3 C2 B6 B10 75.8(5)
C1 C2 B6 B5 35.8(4)
B11 C2 B6 B5 -103.5(5)
B7 C2 B6 B5 -67.1(5)
Fe3 C2 B6 B5 13.5(6)
C1 C2 B6 B11 139.3(4)
B7 C2 B6 B11 36.4(4)
Fe3 C2 B6 B11 117.0(5)
B4 C1 B6 C2 101.8(5)
B5 C1 B6 C2 138.3(4)
Fe3 C1 B6 C2 21.4(4)
C2 C1 B6 B10 -97.7(4)
B4 C1 B6 B10 4.2(6)
B5 C1 B6 B10 40.7(4)
Fe3 C1 B6 B10 -76.3(5)
C2 C1 B6 B5 -138.3(4)
B4 C1 B6 B5 -36.5(4)
Fe3 C1 B6 B5 -116.9(4)
C2 C1 B6 B11 -34.6(4)
B4 C1 B6 B11 67.3(5)
B5 C1 B6 B11 103.8(5)
Fe3 C1 B6 B11 -13.2(6)
C1 B5 B6 C2 -34.5(4)
B9 B5 B6 C2 61.2(5)
B10 B5 B6 C2 99.0(4)
B4 B5 B6 C2 -2.1(5)
B9 B5 B6 C1 95.7(4)
B10 B5 B6 C1 133.4(4)
B4 B5 B6 C1 32.3(4)
C1 B5 B6 B10 -133.4(4)
B9 B5 B6 B10 -37.8(4)
B4 B5 B6 B10 -101.1(4)
C1 B5 B6 B11 -94.6(4)
B9 B5 B6 B11 1.0(6)
B10 B5 B6 B11 38.8(4)
B4 B5 B6 B11 -62.3(5)
B7A C2A B6A C1A 103.3(4)
B11A C2A B6A C1A 139.0(4)
Fe3 C2A B6A C1A 21.7(3)
C1A C2A B6A B5A -36.7(3)
B7A C2A B6A B5A 66.7(5)
B11A C2A B6A B5A 102.3(4)
Fe3 C2A B6A B5A -14.9(5)
C1A C2A B6A B11A -139.0(4)
B7A C2A B6A B11A -35.7(4)
Fe3 C2A B6A B11A -117.3(4)
C1A C2A B6A B10A -98.8(4)
B7A C2A B6A B10A 4.5(5)
B11A C2A B6A B10A 40.2(4)
Fe3 C2A B6A B10A -77.1(5)
B5A C1A B6A C2A -137.3(4)
B4A C1A B6A C2A -101.4(4)
Fe3 C1A B6A C2A -22.0(4)
C2A C1A B6A B5A 137.3(4)
B4A C1A B6A B5A 35.9(4)
Fe3 C1A B6A B5A 115.2(4)
C2A C1A B6A B11A 35.2(3)
B5A C1A B6A B11A -102.1(4)
B4A C1A B6A B11A -66.2(5)
Fe3 C1A B6A B11A 13.1(5)
C2A C1A B6A B10A 97.3(4)
B5A C1A B6A B10A -40.0(4)
B4A C1A B6A B10A -4.0(5)
Fe3 C1A B6A B10A 75.3(5)
C1A B5A B6A C2A 35.2(3)
B9A B5A B6A C2A -60.8(5)
B10A B5A B6A C2A -99.2(4)
B4A B5A B6A C2A 3.0(5)
B9A B5A B6A C1A -96.1(4)
B10A B5A B6A C1A -134.4(4)
B4A B5A B6A C1A -32.3(3)
C1A B5A B6A B11A 96.0(4)
B9A B5A B6A B11A -0.1(6)
B10A B5A B6A B11A -38.4(4)
B4A B5A B6A B11A 63.7(5)
C1A B5A B6A B10A 134.4(4)
B9A B5A B6A B10A 38.3(4)
B4A B5A B6A B10A 102.1(4)
B11B C2B B6B C1B 138.4(4)
B7B C2B B6B C1B 103.5(4)
Fe3B C2B B6B C1B 23.2(4)
C1B C2B B6B B10B -97.6(4)
B11B C2B B6B B10B 40.9(4)
B7B C2B B6B B10B 5.9(6)
Fe3B C2B B6B B10B -74.3(5)
C1B C2B B6B B11B -138.4(4)
B7B C2B B6B B11B -34.9(4)
Fe3B C2B B6B B11B -115.2(5)
C1B C2B B6B B5B -35.5(4)
B11B C2B B6B B5B 102.9(4)
B7B C2B B6B B5B 68.0(5)
Fe3B C2B B6B B5B -12.3(6)
B4B C1B B6B C2B -103.3(4)
B5B C1B B6B C2B -138.2(4)
Fe3B C1B B6B C2B -22.6(4)
C2B C1B B6B B10B 97.7(4)
B4B C1B B6B B10B -5.5(6)
B5B C1B B6B B10B -40.4(4)
Fe3B C1B B6B B10B 75.2(5)
C2B C1B B6B B11B 35.5(4)
B4B C1B B6B B11B -67.8(5)
B5B C1B B6B B11B -102.7(4)
Fe3B C1B B6B B11B 12.9(6)
C2B C1B B6B B5B 138.2(4)
B4B C1B B6B B5B 34.9(4)
Fe3B C1B B6B B5B 115.6(4)
C1B B5B B6B C2B 34.1(3)
B9B B5B B6B C2B -62.9(5)
B10B B5B B6B C2B -99.5(4)
B4B B5B B6B C2B 2.3(5)
B9B B5B B6B C1B -97.0(5)
B10B B5B B6B C1B -133.6(4)
B4B B5B B6B C1B -31.7(4)
C1B B5B B6B B10B 133.6(4)
B9B B5B B6B B10B 36.6(4)
B4B B5B B6B B10B 101.8(5)
C1B B5B B6B B11B 94.6(4)
B9B B5B B6B B11B -2.3(6)
B10B B5B B6B B11B -38.9(4)
B4B B5B B6B B11B 62.9(5)
B11C C2C B6C C1C -138.6(4)
B7C C2C B6C C1C -102.3(4)
Fe3B C2C B6C C1C -22.0(3)
C1C C2C B6C B5C 36.0(3)
B11C C2C B6C B5C -102.6(4)
B7C C2C B6C B5C -66.3(5)
Fe3B C2C B6C B5C 14.0(5)
C1C C2C B6C B10C 97.2(4)
B11C C2C B6C B10C -41.4(4)
B7C C2C B6C B10C -5.0(5)
Fe3B C2C B6C B10C 75.3(5)
C1C C2C B6C B11C 138.6(4)
B7C C2C B6C B11C 36.3(4)
Fe3B C2C B6C B11C 116.6(4)
B5C C1C B6C C2C 137.7(4)
B4C C1C B6C C2C 101.3(4)
Fe3B C1C B6C C2C 22.1(3)
C2C C1C B6C B5C -137.7(4)
B4C C1C B6C B5C -36.4(4)
Fe3B C1C B6C B5C -115.6(4)
C2C C1C B6C B10C -97.7(4)
B5C C1C B6C B10C 40.0(4)
B4C C1C B6C B10C 3.6(5)
Fe3B C1C B6C B10C -75.6(4)
C2C C1C B6C B11C -35.3(3)
B5C C1C B6C B11C 102.4(4)
B4C C1C B6C B11C 66.0(5)
Fe3B C1C B6C B11C -13.2(5)
C1C B5C B6C C2C -35.0(3)
B10C B5C B6C C2C 98.4(4)
B9C B5C B6C C2C 60.4(5)
B4C B5C B6C C2C -2.9(5)
B10C B5C B6C C1C 133.5(4)
B9C B5C B6C C1C 95.4(4)
B4C B5C B6C C1C 32.1(3)
C1C B5C B6C B10C -133.5(4)
B9C B5C B6C B10C -38.0(4)
B4C B5C B6C B10C -101.3(4)
C1C B5C B6C B11C -95.4(4)
B10C B5C B6C B11C 38.0(4)
B9C B5C B6C B11C 0.0(6)
B4C B5C B6C B11C -63.3(5)
C1 C2 B11 B12 63.1(5)
B6 C2 B11 B12 102.2(4)
B7 C2 B11 B12 -41.7(4)
Fe3 C2 B11 B12 -16.4(5)
C1 C2 B11 B6 -39.2(4)
B7 C2 B11 B6 -143.9(4)
Fe3 C2 B11 B6 -118.7(5)
C1 C2 B11 B7 104.8(4)
B6 C2 B11 B7 143.9(4)
Fe3 C2 B11 B7 25.3(4)
C1 C2 B11 B10 0.9(5)
B6 C2 B11 B10 40.1(4)
B7 C2 B11 B10 -103.8(4)
Fe3 C2 B11 B10 -78.6(5)
C1 B6 B11 C2 33.7(4)
B10 B6 B11 C2 133.2(4)
B5 B6 B11 C2 94.8(4)
C2 B6 B11 B12 -96.6(4)
C1 B6 B11 B12 -62.9(5)
B10 B6 B11 B12 36.7(4)
B5 B6 B11 B12 -1.8(6)
C2 B6 B11 B7 -32.1(4)
C1 B6 B11 B7 1.6(6)
B10 B6 B11 B7 101.2(5)
B5 B6 B11 B7 62.7(6)
C2 B6 B11 B10 -133.2(4)
C1 B6 B11 B10 -99.5(4)
B5 B6 B11 B10 -38.5(4)
C1A C2A B11A B6A 38.8(4)
B7A C2A B11A B6A 144.2(4)
Fe3 C2A B11A B6A 115.6(4)
C1A C2A B11A B10A -1.8(5)
B7A C2A B11A B10A 103.7(4)
B6A C2A B11A B10A -40.6(4)
Fe3 C2A B11A B10A 75.1(5)
C1A C2A B11A B12A -65.3(5)
B7A C2A B11A B12A 40.2(3)
B6A C2A B11A B12A -104.1(4)
Fe3 C2A B11A B12A 11.6(5)
C1A C2A B11A B7A -105.5(4)
B6A C2A B11A B7A -144.2(4)
Fe3 C2A B11A B7A -28.6(4)
C1A B6A B11A C2A -34.0(3)
B5A B6A B11A C2A -95.3(4)
B10A B6A B11A C2A -133.8(4)
C2A B6A B11A B10A 133.8(4)
C1A B6A B11A B10A 99.8(4)
B5A B6A B11A B10A 38.5(4)
C2A B6A B11A B12A 95.3(4)
C1A B6A B11A B12A 61.3(5)
B5A B6A B11A B12A 0.0(6)
B10A B6A B11A B12A -38.5(4)
C2A B6A B11A B7A 31.5(4)
C1A B6A B11A B7A -2.5(5)
B5A B6A B11A B7A -63.8(5)
B10A B6A B11A B7A -102.4(4)
C1C C2C B11C B6C -39.2(4)
B7C C2C B11C B6C -143.8(4)
Fe3B C2C B11C B6C -116.4(4)
C1C C2C B11C B12C 64.3(4)
B7C C2C B11C B12C -40.2(3)
B6C C2C B11C B12C 103.6(4)
Fe3B C2C B11C B12C -12.8(5)
C1C C2C B11C B10C 1.8(5)
B7C C2C B11C B10C -102.7(4)
B6C C2C B11C B10C 41.1(3)
Fe3B C2C B11C B10C -75.3(4)
C1C C2C B11C B7C 104.5(4)
B6C C2C B11C B7C 143.8(4)
Fe3B C2C B11C B7C 27.4(4)
C1C B6C B11C C2C 34.4(3)
B5C B6C B11C C2C 95.0(4)
B10C B6C B11C C2C 132.5(4)
C2C B6C B11C B12C -94.8(4)
C1C B6C B11C B12C -60.4(5)
B5C B6C B11C B12C 0.2(5)
B10C B6C B11C B12C 37.7(4)
C2C B6C B11C B10C -132.5(4)
C1C B6C B11C B10C -98.1(4)
B5C B6C B11C B10C -37.5(4)
C2C B6C B11C B7C -32.1(4)
C1C B6C B11C B7C 2.3(5)
B5C B6C B11C B7C 62.9(5)
B10C B6C B11C B7C 100.4(4)
C1B C2B B11B B12B -64.0(5)
B7B C2B B11B B12B 41.1(4)
B6B C2B B11B B12B -103.6(5)
Fe3B C2B B11B B12B 14.0(6)
C1B C2B B11B B10B -0.5(5)
B7B C2B B11B B10B 104.6(4)
B6B C2B B11B B10B -40.1(4)
Fe3B C2B B11B B10B 77.4(5)
C1B C2B B11B B6B 39.6(4)
B7B C2B B11B B6B 144.7(4)
Fe3B C2B B11B B6B 117.5(4)
C1B C2B B11B B7B -105.1(4)
B6B C2B B11B B7B -144.7(4)
Fe3B C2B B11B B7B -27.1(4)
C1B B6B B11B C2B -33.9(4)
B10B B6B B11B C2B -133.2(4)
B5B B6B B11B C2B -94.3(5)
C2B B6B B11B B12B 95.9(5)
C1B B6B B11B B12B 62.0(5)
B10B B6B B11B B12B -37.2(4)
B5B B6B B11B B12B 1.6(6)
C2B B6B B11B B10B 133.2(4)
C1B B6B B11B B10B 99.3(4)
B5B B6B B11B B10B 38.9(4)
C2B B6B B11B B7B 31.6(4)
C1B B6B B11B B7B -2.3(5)
B10B B6B B11B B7B -101.6(5)
B5B B6B B11B B7B -62.7(5)
C1 C2 B7 B8 -3.7(5)
B11 C2 B7 B8 102.3(4)
B6 C2 B7 B8 66.0(5)
Fe3 C2 B7 B8 -55.8(3)
C1 C2 B7 B11 -106.0(4)
B6 C2 B7 B11 -36.2(4)
Fe3 C2 B7 B11 -158.1(3)
C1 C2 B7 B12 -65.9(5)
B11 C2 B7 B12 40.1(4)
B6 C2 B7 B12 3.8(5)
Fe3 C2 B7 B12 -118.0(4)
C1 C2 B7 Fe3 52.1(3)
B11 C2 B7 Fe3 158.1(3)
B6 C2 B7 Fe3 121.9(4)
B12 B11 B7 C2 132.5(4)
B6 B11 B7 C2 32.1(4)
B10 B11 B7 C2 94.9(4)
C2 B11 B7 B8 -94.6(4)
B12 B11 B7 B8 37.9(4)
B6 B11 B7 B8 -62.5(5)
B10 B11 B7 B8 0.3(5)
C2 B11 B7 B12 -132.5(4)
B6 B11 B7 B12 -100.5(5)
B10 B11 B7 B12 -37.7(4)
C2 B11 B7 Fe3 -22.8(4)
B12 B11 B7 Fe3 109.8(4)
B6 B11 B7 Fe3 9.3(6)
B10 B11 B7 Fe3 72.1(5)
C1A Fe3 B7 C2 -178(2)
C2A Fe3 B7 C2 56.8(4)
C1 Fe3 B7 C2 -34.0(3)
B4A Fe3 B7 C2 178.5(3)
B8 Fe3 B7 C2 -118.2(4)
B7A Fe3 B7 C2 88.4(3)
B4 Fe3 B7 C2 -81.3(3)
B8A Fe3 B7 C2 137.8(3)
C1A Fe3 B7 B8 -60(2)
C2A Fe3 B7 B8 175.0(3)
C2 Fe3 B7 B8 118.2(4)
C1 Fe3 B7 B8 84.1(3)
B4A Fe3 B7 B8 -63.3(4)
B7A Fe3 B7 B8 -153.4(3)
B4 Fe3 B7 B8 36.9(3)
B8A Fe3 B7 B8 -104.1(3)
C1A Fe3 B7 B11 -157(2)
C2A Fe3 B7 B11 77.9(5)
C2 Fe3 B7 B11 21.1(4)
C1 Fe3 B7 B11 -12.9(4)
B4A Fe3 B7 B11 -160.4(4)
B8 Fe3 B7 B11 -97.1(5)
B7A Fe3 B7 B11 109.5(4)
B4 Fe3 B7 B11 -60.2(4)
B8A Fe3 B7 B11 158.9(4)
C1A Fe3 B7 B12 -88(2)
C2A Fe3 B7 B12 146.6(4)
C2 Fe3 B7 B12 89.8(5)
C1 Fe3 B7 B12 55.7(4)
B4A Fe3 B7 B12 -91.7(5)
B8 Fe3 B7 B12 -28.4(4)
B7A Fe3 B7 B12 178.2(4)
B4 Fe3 B7 B12 8.5(4)
B8A Fe3 B7 B12 -132.5(4)
C1A C2A B7A B11A 104.2(4)
B6A C2A B7A B11A 35.1(4)
Fe3 C2A B7A B11A 155.8(3)
C1A C2A B7A B12A 64.0(5)
B11A C2A B7A B12A -40.2(4)
B6A C2A B7A B12A -5.1(5)
Fe3 C2A B7A B12A 115.5(3)
C1A C2A B7A B8A 1.8(5)
B11A C2A B7A B8A -102.4(4)
B6A C2A B7A B8A -67.3(5)
Fe3 C2A B7A B8A 53.3(3)
C1A C2A B7A Fe3 -51.5(3)
B11A C2A B7A Fe3 -155.8(3)
B6A C2A B7A Fe3 -120.6(4)
B6A B11A B7A C2A -32.0(4)
B10A B11A B7A C2A -96.3(4)
B12A B11A B7A C2A -133.8(4)
C2A B11A B7A B12A 133.8(4)
B6A B11A B7A B12A 101.7(4)
B10A B11A B7A B12A 37.5(4)
C2A B11A B7A B8A 96.6(4)
B6A B11A B7A B8A 64.6(5)
B10A B11A B7A B8A 0.3(5)
B12A B11A B7A B8A -37.1(4)
C2A B11A B7A Fe3 24.9(3)
B6A B11A B7A Fe3 -7.1(5)
B10A B11A B7A Fe3 -71.4(5)
B12A B11A B7A Fe3 -108.9(4)
C1A Fe3 B7A C2A 34.5(2)
C2 Fe3 B7A C2A -103.2(3)
C1 Fe3 B7A C2A -65.6(3)
B4A Fe3 B7A C2A 83.2(3)
B7 Fe3 B7A C2A -151.3(3)
B8 Fe3 B7A C2A 176.2(3)
B4 Fe3 B7A C2A -40.5(12)
B8A Fe3 B7A C2A 121.8(3)
C1A Fe3 B7A B11A 11.1(3)
C2A Fe3 B7A B11A -23.4(3)
C2 Fe3 B7A B11A -126.6(4)
C1 Fe3 B7A B11A -89.0(4)
B4A Fe3 B7A B11A 59.8(4)
B7 Fe3 B7A B11A -174.7(4)
B8 Fe3 B7A B11A 152.8(4)
B4 Fe3 B7A B11A -63.9(12)
B8A Fe3 B7A B11A 98.4(4)
C1A Fe3 B7A B12A -58.3(4)
C2A Fe3 B7A B12A -92.9(4)
C2 Fe3 B7A B12A 163.9(4)
C1 Fe3 B7A B12A -158.5(3)
B4A Fe3 B7A B12A -9.6(4)
B7 Fe3 B7A B12A 115.9(4)
B8 Fe3 B7A B12A 83.4(5)
B4 Fe3 B7A B12A -133.4(10)
B8A Fe3 B7A B12A 28.9(3)
C1A Fe3 B7A B8A -87.3(3)
C2A Fe3 B7A B8A -121.8(3)
C2 Fe3 B7A B8A 135.0(3)
C1 Fe3 B7A B8A 172.6(3)
B4A Fe3 B7A B8A -38.6(3)
B7 Fe3 B7A B8A 86.9(3)
B8 Fe3 B7A B8A 54.4(4)
B4 Fe3 B7A B8A -162.3(11)
C1C C2C B7C B12C -64.2(5)
B11C C2C B7C B12C 40.6(4)
B6C C2C B7C B12C 4.7(5)
Fe3B C2C B7C B12C -115.6(3)
C1C C2C B7C B8C -2.0(5)
B11C C2C B7C B8C 102.9(4)
B6C C2C B7C B8C 66.9(5)
Fe3B C2C B7C B8C -53.4(3)
C1C C2C B7C B11C -104.9(4)
B6C C2C B7C B11C -35.9(4)
Fe3B C2C B7C B11C -156.3(3)
C1C C2C B7C Fe3B 51.4(3)
B11C C2C B7C Fe3B 156.3(3)
B6C C2C B7C Fe3B 120.3(4)
B6C B11C B7C C2C 32.3(4)
B12C B11C B7C C2C 132.9(4)
B10C B11C B7C C2C 95.7(4)
C2C B11C B7C B12C -132.9(4)
B6C B11C B7C B12C -100.6(4)
B10C B11C B7C B12C -37.2(4)
C2C B11C B7C B8C -96.1(4)
B6C B11C B7C B8C -63.8(5)
B12C B11C B7C B8C 36.8(4)
B10C B11C B7C B8C -0.5(5)
C2C B11C B7C Fe3B -24.5(3)
B6C B11C B7C Fe3B 7.9(5)
B12C B11C B7C Fe3B 108.4(4)
B10C B11C B7C Fe3B 71.2(4)
C2B Fe3B B7C C2C 59.6(4)
C1B Fe3B B7C C2C 50(4)
C1C Fe3B B7C C2C -34.4(3)
B4C Fe3B B7C C2C -82.6(3)
B7B Fe3B B7C C2C 96.1(3)
B8C Fe3B B7C C2C -121.5(4)
B8B Fe3B B7C C2C 145.9(3)
B4B Fe3B B7C C2C -173.9(3)
C2B Fe3B B7C B12C 151.5(3)
C1B Fe3B B7C B12C 142(4)
C1C Fe3B B7C B12C 57.5(4)
C2C Fe3B B7C B12C 91.9(4)
B4C Fe3B B7C B12C 9.3(4)
B7B Fe3B B7C B12C -172.0(4)
B8C Fe3B B7C B12C -29.6(3)
B8B Fe3B B7C B12C -122.2(4)
B4B Fe3B B7C B12C -82.0(5)
C2B Fe3B B7C B8C -178.9(3)
C1B Fe3B B7C B8C 171(4)
C1C Fe3B B7C B8C 87.1(3)
C2C Fe3B B7C B8C 121.5(4)
B4C Fe3B B7C B8C 38.9(3)
B7B Fe3B B7C B8C -142.4(3)
B8B Fe3B B7C B8C -92.6(3)
B4B Fe3B B7C B8C -52.4(4)
C2B Fe3B B7C B11C 82.3(4)
C1B Fe3B B7C B11C 72(4)
C1C Fe3B B7C B11C -11.8(3)
C2C Fe3B B7C B11C 22.7(3)
B4C Fe3B B7C B11C -59.9(4)
B7B Fe3B B7C B11C 118.7(4)
B8C Fe3B B7C B11C -98.8(4)
B8B Fe3B B7C B11C 168.5(4)
B4B Fe3B B7C B11C -151.2(3)
C1B C2B B7B B8B 2.7(5)
B11B C2B B7B B8B -101.5(4)
B6B C2B B7B B8B -67.0(5)
Fe3B C2B B7B B8B 54.8(3)
C1B C2B B7B B11B 104.2(5)
B6B C2B B7B B11B 34.5(4)
Fe3B C2B B7B B11B 156.3(4)
C1B C2B B7B B12B 64.2(5)
B11B C2B B7B B12B -40.0(4)
B6B C2B B7B B12B -5.5(5)
Fe3B C2B B7B B12B 116.3(3)
C1B C2B B7B Fe3B -52.1(4)
B11B C2B B7B Fe3B -156.3(4)
B6B C2B B7B Fe3B -121.8(4)
B12B B11B B7B C2B -132.9(4)
B10B B11B B7B C2B -94.9(4)
B6B B11B B7B C2B -31.9(4)
C2B B11B B7B B8B 95.5(4)
B12B B11B B7B B8B -37.3(4)
B10B B11B B7B B8B 0.7(5)
B6B B11B B7B B8B 63.7(5)
C2B B11B B7B B12B 132.9(4)
B10B B11B B7B B12B 38.0(4)
B6B B11B B7B B12B 101.0(5)
C2B B11B B7B Fe3B 24.3(4)
B12B B11B B7B Fe3B -108.6(4)
B10B B11B B7B Fe3B -70.6(5)
B6B B11B B7B Fe3B -7.6(6)
C1B Fe3B B7B C2B 34.3(3)
C1C Fe3B B7B C2B -59.6(4)
C2C Fe3B B7B C2B -95.7(3)
B4C Fe3B B7B C2B -5(7)
B7C Fe3B B7B C2B -143.7(3)
B8C Fe3B B7B C2B 177.8(3)
B8B Fe3B B7B C2B 119.5(4)
B4B Fe3B B7B C2B 81.6(3)
C2B Fe3B B7B B8B -119.5(4)
C1B Fe3B B7B B8B -85.2(3)
C1C Fe3B B7B B8B -179.1(3)
C2C Fe3B B7B B8B 144.8(3)
B4C Fe3B B7B B8B -125(7)
B7C Fe3B B7B B8B 96.8(3)
B8C Fe3B B7B B8B 58.3(4)
B4B Fe3B B7B B8B -37.9(3)
C2B Fe3B B7B B11B -22.8(3)
C1B Fe3B B7B B11B 11.5(4)
C1C Fe3B B7B B11B -82.4(5)
C2C Fe3B B7B B11B -118.5(4)
B4C Fe3B B7B B11B -28(7)
B7C Fe3B B7B B11B -166.5(4)
B8C Fe3B B7B B11B 155.0(4)
B8B Fe3B B7B B11B 96.7(5)
B4B Fe3B B7B B11B 58.8(4)
C2B Fe3B B7B B12B -90.9(4)
C1B Fe3B B7B B12B -56.6(4)
C1C Fe3B B7B B12B -150.5(3)
C2C Fe3B B7B B12B 173.4(4)
B4C Fe3B B7B B12B -96(7)
B7C Fe3B B7B B12B 125.4(4)
B8C Fe3B B7B B12B 86.9(4)
B8B Fe3B B7B B12B 28.6(3)
B4B Fe3B B7B B12B -9.3(4)
C3 O1 B8 B4 171.6(5)
C6 O1 B8 B4 -21.6(7)
C3 O1 B8 B7 17.0(8)
C6 O1 B8 B7 -176.2(5)
C3 O1 B8 B9 -120.1(5)
C6 O1 B8 B9 46.7(6)
C3 O1 B8 B12 -53.5(6)
C6 O1 B8 B12 113.3(5)
C3 O1 B8 Fe3 93.7(5)
C6 O1 B8 Fe3 -99.5(5)
C1 B4 B8 O1 -161.7(4)
B9 B4 B8 O1 100.4(5)
B5 B4 B8 O1 137.4(5)
Fe3 B4 B8 O1 -108.4(5)
C1 B4 B8 B7 -3.4(6)
B9 B4 B8 B7 -101.3(5)
B5 B4 B8 B7 -64.3(5)
Fe3 B4 B8 B7 49.9(3)
C1 B4 B8 B9 97.9(4)
B5 B4 B8 B9 37.0(4)
Fe3 B4 B8 B9 151.2(4)
C1 B4 B8 B12 60.8(5)
B9 B4 B8 B12 -37.1(4)
B5 B4 B8 B12 -0.1(6)
Fe3 B4 B8 B12 114.1(4)
C1 B4 B8 Fe3 -53.3(3)
B9 B4 B8 Fe3 -151.2(4)
B5 B4 B8 Fe3 -114.2(4)
C2 B7 B8 O1 161.6(5)
B11 B7 B8 O1 -138.8(5)
B12 B7 B8 O1 -101.7(6)
Fe3 B7 B8 O1 106.4(5)
C2 B7 B8 B4 4.3(5)
B11 B7 B8 B4 63.9(5)
B12 B7 B8 B4 101.0(5)
Fe3 B7 B8 B4 -50.9(4)
C2 B7 B8 B9 -59.8(5)
B11 B7 B8 B9 -0.2(5)
B12 B7 B8 B9 36.9(4)
Fe3 B7 B8 B9 -114.9(4)
C2 B7 B8 B12 -96.7(4)
B11 B7 B8 B12 -37.1(4)
Fe3 B7 B8 B12 -151.9(3)
C2 B7 B8 Fe3 55.2(3)
B11 B7 B8 Fe3 114.8(4)
B12 B7 B8 Fe3 151.9(3)
C1A Fe3 B8 O1 55.5(5)
C2A Fe3 B8 O1 86.3(15)
C2 Fe3 B8 O1 -159.8(4)
C1 Fe3 B8 O1 154.7(4)
B4A Fe3 B8 O1 15.1(4)
B7 Fe3 B8 O1 -118.2(5)
B7A Fe3 B8 O1 -73.8(5)
B4 Fe3 B8 O1 115.0(5)
B8A Fe3 B8 O1 -34.5(4)
C1A Fe3 B8 B4 -59.4(4)
C2A Fe3 B8 B4 -28.6(15)
C2 Fe3 B8 B4 85.3(3)
C1 Fe3 B8 B4 39.7(3)
B4A Fe3 B8 B4 -99.9(3)
B7 Fe3 B8 B4 126.8(4)
B7A Fe3 B8 B4 171.2(3)
B8A Fe3 B8 B4 -149.5(3)
C1A Fe3 B8 B7 173.7(3)
C2A Fe3 B8 B7 -155.5(13)
C2 Fe3 B8 B7 -41.6(3)
C1 Fe3 B8 B7 -87.1(3)
B4A Fe3 B8 B7 133.3(3)
B7A Fe3 B8 B7 44.4(4)
B4 Fe3 B8 B7 -126.8(4)
B8A Fe3 B8 B7 83.7(3)
C1A Fe3 B8 B9 -88.3(4)
C2A Fe3 B8 B9 -57.5(16)
C2 Fe3 B8 B9 56.4(4)
C1 Fe3 B8 B9 10.9(4)
B4A Fe3 B8 B9 -128.8(4)
B7 Fe3 B8 B9 98.0(5)
B7A Fe3 B8 B9 142.4(4)
B4 Fe3 B8 B9 -28.9(4)
B8A Fe3 B8 B9 -178.4(4)
C1A Fe3 B8 B12 -158.4(3)
C2A Fe3 B8 B12 -127.6(13)
C2 Fe3 B8 B12 -13.7(4)
C1 Fe3 B8 B12 -59.2(4)
B4A Fe3 B8 B12 161.2(4)
B7 Fe3 B8 B12 27.9(3)
B7A Fe3 B8 B12 72.3(5)
B4 Fe3 B8 B12 -98.9(5)
B8A Fe3 B8 B12 111.6(4)
C1A B4A B8A B12A -60.2(4)
B9A B4A B8A B12A 36.6(4)
B5A B4A B8A B12A 0.4(5)
Fe3 B4A B8A B12A -113.1(3)
C1A B4A B8A B7A 2.4(5)
B9A B4A B8A B7A 99.1(4)
B5A B4A B8A B7A 62.9(5)
Fe3 B4A B8A B7A -50.6(3)
C1A B4A B8A B9A -96.8(4)
B5A B4A B8A B9A -36.2(3)
Fe3 B4A B8A B9A -149.7(3)
C1A B4A B8A Fe3 52.9(3)
B9A B4A B8A Fe3 149.7(3)
B5A B4A B8A Fe3 113.5(3)
C2A B7A B8A B4A -2.5(5)
B11A B7A B8A B4A -63.6(5)
B12A B7A B8A B4A -100.7(4)
Fe3 B7A B8A B4A 50.0(3)
C2A B7A B8A B12A 98.2(4)
B11A B7A B8A B12A 37.2(4)
Fe3 B7A B8A B12A 150.7(3)
C2A B7A B8A B9A 59.6(5)
B11A B7A B8A B9A -1.5(5)
B12A B7A B8A B9A -38.6(3)
Fe3 B7A B8A B9A 112.1(3)
C2A B7A B8A Fe3 -52.5(3)
B11A B7A B8A Fe3 -113.6(3)
B12A B7A B8A Fe3 -150.7(3)
C1A Fe3 B8A B4A -40.2(3)
C2A Fe3 B8A B4A -86.2(3)
C2 Fe3 B8A B4A 173.9(3)
C1 Fe3 B8A B4A -165.8(12)
B7 Fe3 B8A B4A 135.7(3)
B8 Fe3 B8A B4A 86.8(3)
B7A Fe3 B8A B4A -125.1(4)
B4 Fe3 B8A B4A 49.7(4)
C1A Fe3 B8A B12A 56.3(4)
C2A Fe3 B8A B12A 10.4(3)
C2 Fe3 B8A B12A -89.5(4)
C1 Fe3 B8A B12A -69.3(14)
B4A Fe3 B8A B12A 96.5(4)
B7 Fe3 B8A B12A -127.7(4)
B8 Fe3 B8A B12A -176.7(3)
B7A Fe3 B8A B12A -28.5(3)
B4 Fe3 B8A B12A 146.2(4)
C1A Fe3 B8A B7A 84.8(3)
C2A Fe3 B8A B7A 38.9(3)
C2 Fe3 B8A B7A -61.0(3)
C1 Fe3 B8A B7A -40.8(13)
B4A Fe3 B8A B7A 125.1(4)
B7 Fe3 B8A B7A -99.2(3)
B8 Fe3 B8A B7A -148.2(3)
B4 Fe3 B8A B7A 174.7(3)
C1A Fe3 B8A B9A -11.2(4)
C2A Fe3 B8A B9A -57.2(4)
C2 Fe3 B8A B9A -157.1(3)
C1 Fe3 B8A B9A -136.8(11)
B4A Fe3 B8A B9A 29.0(3)
B7 Fe3 B8A B9A 164.7(4)
B8 Fe3 B8A B9A 115.8(4)
B7A Fe3 B8A B9A -96.1(4)
B4 Fe3 B8A B9A 78.6(5)
C6B O1B B8B B7B -30.3(7)
C3B O1B B8B B7B 179.1(5)
C6B O1B B8B B12B 40.7(6)
C3B O1B B8B B12B -109.9(5)
C6B O1B B8B B9B 108.6(5)
C3B O1B B8B B9B -42.0(6)
C6B O1B B8B B4B 177.8(4)
C3B O1B B8B B4B 27.2(7)
C6B O1B B8B Fe3B -106.1(4)
C3B O1B B8B Fe3B 103.3(5)
C2B B7B B8B O1B -158.7(5)
B11B B7B B8B O1B 141.0(5)
B12B B7B B8B O1B 104.1(5)
Fe3B B7B B8B O1B -104.9(5)
C2B B7B B8B B12B 97.3(4)
B11B B7B B8B B12B 36.9(4)
Fe3B B7B B8B B12B 151.0(3)
C2B B7B B8B B9B 59.9(5)
B11B B7B B8B B9B -0.4(5)
B12B B7B B8B B9B -37.3(4)
Fe3B B7B B8B B9B 113.7(4)
C2B B7B B8B B4B -3.5(5)
B11B B7B B8B B4B -63.8(5)
B12B B7B B8B B4B -100.7(4)
Fe3B B7B B8B B4B 50.3(3)
C2B B7B B8B Fe3B -53.8(3)
B11B B7B B8B Fe3B -114.1(4)
B12B B7B B8B Fe3B -151.0(3)
C1B B4B B8B O1B 159.0(4)
B5B B4B B8B O1B -139.9(5)
B9B B4B B8B O1B -103.0(5)
Fe3B B4B B8B O1B 106.1(5)
C1B B4B B8B B7B 3.1(5)
B5B B4B B8B B7B 64.1(5)
B9B B4B B8B B7B 101.1(4)
Fe3B B4B B8B B7B -49.8(3)
C1B B4B B8B B12B -60.5(5)
B5B B4B B8B B12B 0.5(5)
B9B B4B B8B B12B 37.5(4)
Fe3B B4B B8B B12B -113.4(4)
C1B B4B B8B B9B -98.0(4)
B5B B4B B8B B9B -37.0(4)
Fe3B B4B B8B B9B -150.9(3)
C1B B4B B8B Fe3B 52.9(3)
B5B B4B B8B Fe3B 114.0(4)
B9B B4B B8B Fe3B 150.9(3)
C2B Fe3B B8B O1B 159.0(4)
C1B Fe3B B8B O1B -155.3(4)
C1C Fe3B B8B O1B -129(17)
C2C Fe3B B8B O1B 63.7(5)
B4C Fe3B B8B O1B -64.2(5)
B7B Fe3B B8B O1B 118.0(4)
B7C Fe3B B8B O1B 27.5(4)
B8C Fe3B B8B O1B -22.4(4)
B4B Fe3B B8B O1B -115.5(5)
C2B Fe3B B8B B7B 41.0(3)
C1B Fe3B B8B B7B 86.7(3)
C1C Fe3B B8B B7B 113(17)
C2C Fe3B B8B B7B -54.3(4)
B4C Fe3B B8B B7B 177.8(3)
B7C Fe3B B8B B7B -90.5(3)
B8C Fe3B B8B B7B -140.3(3)
B4B Fe3B B8B B7B 126.5(4)
C2B Fe3B B8B B12B 12.6(4)
C1B Fe3B B8B B12B 58.3(4)
C1C Fe3B B8B B12B 85(17)
C2C Fe3B B8B B12B -82.8(4)
B4C Fe3B B8B B12B 149.3(3)
B7B Fe3B B8B B12B -28.5(3)
B7C Fe3B B8B B12B -118.9(4)
B8C Fe3B B8B B12B -168.8(4)
B4B Fe3B B8B B12B 98.0(4)
C2B Fe3B B8B B9B -56.9(4)
C1B Fe3B B8B B9B -11.2(4)
C1C Fe3B B8B B9B 15(18)
C2C Fe3B B8B B9B -152.2(3)
B4C Fe3B B8B B9B 79.9(4)
B7B Fe3B B8B B9B -97.9(4)
B7C Fe3B B8B B9B 171.6(4)
B8C Fe3B B8B B9B 121.8(4)
B4B Fe3B B8B B9B 28.6(3)
C2B Fe3B B8B B4B -85.5(3)
C1B Fe3B B8B B4B -39.8(3)
C1C Fe3B B8B B4B -13(17)
C2C Fe3B B8B B4B 179.2(3)
B4C Fe3B B8B B4B 51.3(4)
B7B Fe3B B8B B4B -126.5(4)
B7C Fe3B B8B B4B 143.0(3)
B8C Fe3B B8B B4B 93.2(3)
C2C B7C B8C B12C -96.9(4)
B11C B7C B8C B12C -36.7(4)
Fe3B B7C B8C B12C -150.0(3)
C2C B7C B8C B4C 2.9(5)
B12C B7C B8C B4C 99.9(4)
B11C B7C B8C B4C 63.2(5)
Fe3B B7C B8C B4C -50.2(3)
C2C B7C B8C B9C -58.8(5)
B12C B7C B8C B9C 38.2(3)
B11C B7C B8C B9C 1.5(5)
Fe3B B7C B8C B9C -111.8(3)
C2C B7C B8C Fe3B 53.1(3)
B12C B7C B8C Fe3B 150.0(3)
B11C B7C B8C Fe3B 113.4(3)
C1C B4C B8C B7C -2.8(5)
B9C B4C B8C B7C -99.8(4)
B5C B4C B8C B7C -63.3(5)
Fe3B B4C B8C B7C 50.8(3)
C1C B4C B8C B12C 59.5(5)
B9C B4C B8C B12C -37.5(4)
B5C B4C B8C B12C -1.0(5)
Fe3B B4C B8C B12C 113.0(3)
C1C B4C B8C B9C 97.0(4)
B5C B4C B8C B9C 36.5(4)
Fe3B B4C B8C B9C 150.5(3)
C1C B4C B8C Fe3B -53.6(3)
B9C B4C B8C Fe3B -150.5(3)
B5C B4C B8C Fe3B -114.0(3)
C2B Fe3B B8C B7C 150(8)
C1B Fe3B B8C B7C -179.4(3)
C1C Fe3B B8C B7C -85.3(3)
C2C Fe3B B8C B7C -39.5(3)
B4C Fe3B B8C B7C -125.1(4)
B7B Fe3B B8C B7C 54.7(4)
B8B Fe3B B8C B7C 95.4(3)
B4B Fe3B B8C B7C 145.5(3)
C2B Fe3B B8C B12C 179(100)
C1B Fe3B B8C B12C -150.4(3)
C1C Fe3B B8C B12C -56.2(4)
C2C Fe3B B8C B12C -10.5(3)
B4C Fe3B B8C B12C -96.1(4)
B7B Fe3B B8C B12C 83.7(4)
B7C Fe3B B8C B12C 29.0(3)
B8B Fe3B B8C B12C 124.5(4)
B4B Fe3B B8C B12C 174.5(4)
C2B Fe3B B8C B4C -84(8)
C1B Fe3B B8C B4C -54.3(4)
C1C Fe3B B8C B4C 39.9(3)
C2C Fe3B B8C B4C 85.6(3)
B7B Fe3B B8C B4C 179.9(3)
B7C Fe3B B8C B4C 125.1(4)
B8B Fe3B B8C B4C -139.4(3)
B4B Fe3B B8C B4C -89.4(3)
C2B Fe3B B8C B9C -112(8)
C1B Fe3B B8C B9C -82.3(4)
C1C Fe3B B8C B9C 11.8(3)
C2C Fe3B B8C B9C 57.6(4)
B4C Fe3B B8C B9C -28.0(3)
B7B Fe3B B8C B9C 151.8(3)
B7C Fe3B B8C B9C 97.1(4)
B8B Fe3B B8C B9C -167.5(4)
B4B Fe3B B8C B9C -117.4(4)
C1 B5 B9 B4 -39.4(4)
B6 B5 B9 B4 -100.8(4)
B10 B5 B9 B4 -138.3(5)
C1 B5 B9 B10 98.9(4)
B6 B5 B9 B10 37.5(4)
B4 B5 B9 B10 138.3(5)
C1 B5 B9 B8 -2.4(5)
B6 B5 B9 B8 -63.7(5)
B10 B5 B9 B8 -101.2(5)
B4 B5 B9 B8 37.1(4)
C1 B5 B9 B12 61.5(5)
B6 B5 B9 B12 0.1(6)
B10 B5 B9 B12 -37.4(4)
B4 B5 B9 B12 100.9(5)
C1 B4 B9 B5 39.7(4)
B8 B4 B9 B5 138.1(4)
Fe3 B4 B9 B5 108.0(4)
C1 B4 B9 B10 2.1(5)
B8 B4 B9 B10 100.5(4)
B5 B4 B9 B10 -37.6(4)
Fe3 B4 B9 B10 70.4(5)
C1 B4 B9 B8 -98.4(4)
B5 B4 B9 B8 -138.1(4)
Fe3 B4 B9 B8 -30.1(4)
C1 B4 B9 B12 -61.3(5)
B8 B4 B9 B12 37.1(4)
B5 B4 B9 B12 -101.0(5)
Fe3 B4 B9 B12 7.0(6)
O1 B8 B9 B5 -152.3(4)
B4 B8 B9 B5 -37.9(4)
B7 B8 B9 B5 63.7(5)
B12 B8 B9 B5 100.8(5)
Fe3 B8 B9 B5 -7.2(6)
O1 B8 B9 B4 -114.4(5)
B7 B8 B9 B4 101.6(5)
B12 B8 B9 B4 138.7(5)
Fe3 B8 B9 B4 30.7(4)
O1 B8 B9 B10 144.0(4)
B4 B8 B9 B10 -101.6(5)
B7 B8 B9 B10 0.0(5)
B12 B8 B9 B10 37.1(4)
Fe3 B8 B9 B10 -70.9(5)
O1 B8 B9 B12 106.9(5)
B4 B8 B9 B12 -138.7(5)
B7 B8 B9 B12 -37.1(4)
Fe3 B8 B9 B12 -108.0(4)
C1A B5A B9A B12A -61.9(5)
B6A B5A B9A B12A 0.2(6)
B10A B5A B9A B12A 38.2(4)
B4A B5A B9A B12A -101.1(4)
C1A B5A B9A B10A -100.1(4)
B6A B5A B9A B10A -38.0(4)
B4A B5A B9A B10A -139.3(4)
C1A B5A B9A B4A 39.2(4)
B6A B5A B9A B4A 101.3(4)
B10A B5A B9A B4A 139.3(4)
C1A B5A B9A B8A 2.0(5)
B6A B5A B9A B8A 64.1(5)
B10A B5A B9A B8A 102.1(4)
B4A B5A B9A B8A -37.2(4)
C1A B4A B9A B5A -38.6(3)
B8A B4A B9A B5A -138.7(4)
Fe3 B4A B9A B5A -106.3(4)
C1A B4A B9A B12A 63.0(4)
B8A B4A B9A B12A -37.1(4)
B5A B4A B9A B12A 101.6(4)
Fe3 B4A B9A B12A -4.7(5)
C1A B4A B9A B10A -1.8(5)
B8A B4A B9A B10A -101.9(4)
B5A B4A B9A B10A 36.8(4)
Fe3 B4A B9A B10A -69.5(5)
C1A B4A B9A B8A 100.1(4)
B5A B4A B9A B8A 138.7(4)
Fe3 B4A B9A B8A 32.4(3)
B4A B8A B9A B5A 37.9(4)
B12A B8A B9A B5A -100.7(4)
B7A B8A B9A B5A -61.9(5)
Fe3 B8A B9A B5A 7.6(5)
B4A B8A B9A B12A 138.6(4)
B7A B8A B9A B12A 38.8(3)
Fe3 B8A B9A B12A 108.2(4)
B4A B8A B9A B10A 102.0(4)
B12A B8A B9A B10A -36.6(4)
B7A B8A B9A B10A 2.1(5)
Fe3 B8A B9A B10A 71.6(5)
B12A B8A B9A B4A -138.6(4)
B7A B8A B9A B4A -99.8(4)
Fe3 B8A B9A B4A -30.4(3)
C1C B5C B9C B4C -38.9(3)
B10C B5C B9C B4C -138.7(4)
B6C B5C B9C B4C -100.9(4)
C1C B5C B9C B10C 99.7(4)
B6C B5C B9C B10C 37.8(4)
B4C B5C B9C B10C 138.7(4)
C1C B5C B9C B12C 61.7(5)
B10C B5C B9C B12C -38.0(4)
B6C B5C B9C B12C -0.2(6)
B4C B5C B9C B12C 100.7(4)
C1C B5C B9C B8C -1.3(5)
B10C B5C B9C B8C -101.0(4)
B6C B5C B9C B8C -63.2(5)
B4C B5C B9C B8C 37.6(4)
C1C B4C B9C B5C 38.6(3)
B8C B4C B9C B5C 138.6(4)
Fe3B B4C B9C B5C 107.4(4)
C1C B4C B9C B10C 1.5(5)
B8C B4C B9C B10C 101.6(4)
B5C B4C B9C B10C -37.0(4)
Fe3B B4C B9C B10C 70.4(5)
C1C B4C B9C B12C -62.6(4)
B8C B4C B9C B12C 37.4(4)
B5C B4C B9C B12C -101.2(4)
Fe3B B4C B9C B12C 6.3(5)
C1C B4C B9C B8C -100.0(4)
B5C B4C B9C B8C -138.6(4)
Fe3B B4C B9C B8C -31.2(3)
B7C B8C B9C B5C 61.5(5)
B12C B8C B9C B5C 99.4(4)
B4C B8C B9C B5C -38.2(4)
Fe3B B8C B9C B5C -8.6(5)
B7C B8C B9C B4C 99.7(4)
B12C B8C B9C B4C 137.6(4)
Fe3B B8C B9C B4C 29.6(3)
B7C B8C B9C B10C -2.0(5)
B12C B8C B9C B10C 35.9(4)
B4C B8C B9C B10C -101.7(4)
Fe3B B8C B9C B10C -72.1(4)
B7C B8C B9C B12C -37.9(4)
B4C B8C B9C B12C -137.6(4)
Fe3B B8C B9C B12C -108.0(4)
C1B B5B B9B B10B -98.3(4)
B6B B5B B9B B10B -35.8(4)
B4B B5B B9B B10B -138.3(4)
C1B B5B B9B B12B -60.4(5)
B10B B5B B9B B12B 37.9(4)
B6B B5B B9B B12B 2.1(6)
B4B B5B B9B B12B -100.4(5)
C1B B5B B9B B4B 40.0(4)
B10B B5B B9B B4B 138.3(4)
B6B B5B B9B B4B 102.5(5)
C1B B5B B9B B8B 2.2(5)
B10B B5B B9B B8B 100.5(4)
B6B B5B B9B B8B 64.7(5)
B4B B5B B9B B8B -37.8(4)
C1B B4B B9B B5B -39.9(4)
B8B B4B B9B B5B -137.7(4)
Fe3B B4B B9B B5B -107.7(4)
C1B B4B B9B B10B -2.8(5)
B5B B4B B9B B10B 37.1(4)
B8B B4B B9B B10B -100.6(4)
Fe3B B4B B9B B10B -70.6(5)
C1B B4B B9B B12B 60.8(5)
B5B B4B B9B B12B 100.7(4)
B8B B4B B9B B12B -37.0(4)
Fe3B B4B B9B B12B -7.0(5)
C1B B4B B9B B8B 97.8(4)
B5B B4B B9B B8B 137.7(4)
Fe3B B4B B9B B8B 30.0(3)
O1B B8B B9B B5B 151.7(4)
B7B B8B B9B B5B -63.0(5)
B12B B8B B9B B5B -100.4(4)
B4B B8B B9B B5B 37.7(4)
Fe3B B8B B9B B5B 7.5(5)
O1B B8B B9B B10B -145.3(4)
B7B B8B B9B B10B 0.0(5)
B12B B8B B9B B10B -37.3(4)
B4B B8B B9B B10B 100.7(4)
Fe3B B8B B9B B10B 70.5(5)
O1B B8B B9B B12B -107.9(5)
B7B B8B B9B B12B 37.4(4)
B4B B8B B9B B12B 138.1(4)
Fe3B B8B B9B B12B 107.9(4)
O1B B8B B9B B4B 114.0(5)
B7B B8B B9B B4B -100.7(4)
B12B B8B B9B B4B -138.1(4)
Fe3B B8B B9B B4B -30.2(3)
C2 B6 B10 B5 -97.7(4)
C1 B6 B10 B5 -39.9(4)
B11 B6 B10 B5 -137.2(4)
C2 B6 B10 B9 -60.3(5)
C1 B6 B10 B9 -2.5(5)
B5 B6 B10 B9 37.4(4)
B11 B6 B10 B9 -99.8(4)
C2 B6 B10 B12 3.5(5)
C1 B6 B10 B12 61.3(5)
B5 B6 B10 B12 101.2(4)
B11 B6 B10 B12 -36.0(4)
C2 B6 B10 B11 39.5(4)
C1 B6 B10 B11 97.3(4)
B5 B6 B10 B11 137.2(4)
C1 B5 B10 B6 39.9(4)
B9 B5 B10 B6 137.8(4)
B4 B5 B10 B6 100.4(5)
C1 B5 B10 B9 -97.8(4)
B6 B5 B10 B9 -137.8(4)
B4 B5 B10 B9 -37.3(4)
C1 B5 B10 B12 -60.0(5)
B9 B5 B10 B12 37.8(4)
B6 B5 B10 B12 -100.0(5)
B4 B5 B10 B12 0.5(6)
C1 B5 B10 B11 2.0(5)
B9 B5 B10 B11 99.8(5)
B6 B5 B10 B11 -38.0(4)
B4 B5 B10 B11 62.5(5)
B5 B9 B10 B6 -37.6(4)
B4 B9 B10 B6 0.3(5)
B8 B9 B10 B6 63.1(5)
B12 B9 B10 B6 100.4(5)
B4 B9 B10 B5 37.9(4)
B8 B9 B10 B5 100.7(5)
B12 B9 B10 B5 138.0(5)
B5 B9 B10 B12 -138.0(5)
B4 B9 B10 B12 -100.1(5)
B8 B9 B10 B12 -37.3(4)
B5 B9 B10 B11 -100.5(5)
B4 B9 B10 B11 -62.6(5)
B8 B9 B10 B11 0.2(5)
B12 B9 B10 B11 37.5(4)
C2 B11 B10 B6 -39.9(4)
B12 B11 B10 B6 -139.0(4)
B7 B11 B10 B6 -101.0(4)
C2 B11 B10 B5 -1.8(5)
B12 B11 B10 B5 -100.9(4)
B6 B11 B10 B5 38.1(4)
B7 B11 B10 B5 -62.9(5)
C2 B11 B10 B9 60.8(5)
B12 B11 B10 B9 -38.3(4)
B6 B11 B10 B9 100.7(4)
B7 B11 B10 B9 -0.3(5)
C2 B11 B10 B12 99.1(4)
B6 B11 B10 B12 139.0(4)
B7 B11 B10 B12 38.0(4)
C2A B11A B10A B5A 2.0(5)
B6A B11A B10A B5A -38.0(4)
B12A B11A B10A B5A 99.8(4)
B7A B11A B10A B5A 62.8(5)
C2A B11A B10A B6A 40.0(4)
B12A B11A B10A B6A 137.8(4)
B7A B11A B10A B6A 100.8(4)
C2A B11A B10A B9A -59.8(4)
B6A B11A B10A B9A -99.8(4)
B12A B11A B10A B9A 38.0(4)
B7A B11A B10A B9A 1.0(5)
C2A B11A B10A B12A -97.8(4)
B6A B11A B10A B12A -137.8(4)
B7A B11A B10A B12A -37.0(4)
C1A B5A B10A B11A -1.6(5)
B9A B5A B10A B11A -99.8(4)
B6A B5A B10A B11A 38.1(4)
B4A B5A B10A B11A -63.1(5)
C1A B5A B10A B6A -39.6(4)
B9A B5A B10A B6A -137.9(4)
B4A B5A B10A B6A -101.1(4)
C1A B5A B10A B9A 98.3(4)
B6A B5A B10A B9A 137.9(4)
B4A B5A B10A B9A 36.8(4)
C1A B5A B10A B12A 61.3(5)
B9A B5A B10A B12A -37.0(3)
B6A B5A B10A B12A 100.9(4)
B4A B5A B10A B12A -0.2(5)
C2A B6A B10A B11A -39.4(4)
C1A B6A B10A B11A -97.4(4)
B5A B6A B10A B11A -136.7(4)
C2A B6A B10A B5A 97.3(4)
C1A B6A B10A B5A 39.3(3)
B11A B6A B10A B5A 136.7(4)
C2A B6A B10A B9A 60.5(5)
C1A B6A B10A B9A 2.5(5)
B5A B6A B10A B9A -36.8(4)
B11A B6A B10A B9A 99.9(4)
C2A B6A B10A B12A -1.8(5)
C1A B6A B10A B12A -59.8(5)
B5A B6A B10A B12A -99.2(4)
B11A B6A B10A B12A 37.6(4)
B5A B9A B10A B11A 99.6(4)
B12A B9A B10A B11A -38.3(4)
B4A B9A B10A B11A 62.1(5)
B8A B9A B10A B11A -2.0(5)
B12A B9A B10A B5A -137.8(4)
B4A B9A B10A B5A -37.5(4)
B8A B9A B10A B5A -101.5(4)
B5A B9A B10A B6A 37.0(4)
B12A B9A B10A B6A -100.8(4)
B4A B9A B10A B6A -0.5(5)
B8A B9A B10A B6A -64.5(5)
B5A B9A B10A B12A 137.8(4)
B4A B9A B10A B12A 100.3(4)
B8A B9A B10A B12A 36.3(4)
C2B B6B B10B B11B -39.9(4)
C1B B6B B10B B11B -96.9(4)
B5B B6B B10B B11B -136.4(4)
C2B B6B B10B B5B 96.4(4)
C1B B6B B10B B5B 39.5(4)
B11B B6B B10B B5B 136.4(4)
C2B B6B B10B B9B 60.3(5)
C1B B6B B10B B9B 3.3(5)
B11B B6B B10B B9B 100.2(5)
B5B B6B B10B B9B -36.1(4)
C2B B6B B10B B12B -3.6(5)
C1B B6B B10B B12B -60.6(5)
B11B B6B B10B B12B 36.3(4)
B5B B6B B10B B12B -100.1(4)
C2B B11B B10B B6B 40.3(4)
B12B B11B B10B B6B 139.2(4)
B7B B11B B10B B6B 101.6(5)
C2B B11B B10B B5B 0.9(5)
B12B B11B B10B B5B 99.8(4)
B6B B11B B10B B5B -39.4(4)
B7B B11B B10B B5B 62.2(5)
C2B B11B B10B B9B -61.9(5)
B12B B11B B10B B9B 37.0(4)
B6B B11B B10B B9B -102.2(4)
B7B B11B B10B B9B -0.7(5)
C2B B11B B10B B12B -98.9(4)
B6B B11B B10B B12B -139.2(4)
B7B B11B B10B B12B -37.6(4)
C1B B5B B10B B6B -40.2(4)
B9B B5B B10B B6B -139.6(5)
B4B B5B B10B B6B -101.3(5)
C1B B5B B10B B11B -0.9(5)
B9B B5B B10B B11B -100.4(5)
B6B B5B B10B B11B 39.3(4)
B4B B5B B10B B11B -62.0(5)
C1B B5B B10B B9B 99.4(4)
B6B B5B B10B B9B 139.6(5)
B4B B5B B10B B9B 38.3(4)
C1B B5B B10B B12B 61.6(5)
B9B B5B B10B B12B -37.8(4)
B6B B5B B10B B12B 101.8(5)
B4B B5B B10B B12B 0.5(6)
B5B B9B B10B B6B 36.8(4)
B12B B9B B10B B6B -100.8(5)
B4B B9B B10B B6B -0.4(6)
B8B B9B B10B B6B -63.9(5)
B5B B9B B10B B11B 101.1(5)
B12B B9B B10B B11B -36.5(4)
B4B B9B B10B B11B 63.9(5)
B8B B9B B10B B11B 0.4(5)
B12B B9B B10B B5B -137.6(5)
B4B B9B B10B B5B -37.2(4)
B8B B9B B10B B5B -100.7(4)
B5B B9B B10B B12B 137.6(5)
B4B B9B B10B B12B 100.4(5)
B8B B9B B10B B12B 36.9(4)
C1C B5C B10C B6C 40.3(4)
B9C B5C B10C B6C 138.2(4)
B4C B5C B10C B6C 101.3(4)
C1C B5C B10C B9C -97.9(4)
B6C B5C B10C B9C -138.2(4)
B4C B5C B10C B9C -36.9(3)
C1C B5C B10C B11C 2.6(5)
B9C B5C B10C B11C 100.5(4)
B6C B5C B10C B11C -37.7(4)
B4C B5C B10C B11C 63.5(5)
C1C B5C B10C B12C -60.3(4)
B9C B5C B10C B12C 37.7(4)
B6C B5C B10C B12C -100.5(4)
B4C B5C B10C B12C 0.7(5)
C2C B6C B10C B5C -97.4(4)
C1C B6C B10C B5C -39.4(4)
B11C B6C B10C B5C -137.5(4)
C2C B6C B10C B9C -60.2(5)
C1C B6C B10C B9C -2.3(5)
B5C B6C B10C B9C 37.1(4)
B11C B6C B10C B9C -100.4(4)
C2C B6C B10C B11C 40.2(4)
C1C B6C B10C B11C 98.1(4)
B5C B6C B10C B11C 137.5(4)
C2C B6C B10C B12C 3.1(5)
C1C B6C B10C B12C 61.0(5)
B5C B6C B10C B12C 100.4(4)
B11C B6C B10C B12C -37.1(4)
B4C B9C B10C B5C 37.9(4)
B12C B9C B10C B5C 137.7(4)
B8C B9C B10C B5C 102.2(4)
B5C B9C B10C B6C -37.5(4)
B4C B9C B10C B6C 0.5(5)
B12C B9C B10C B6C 100.2(4)
B8C B9C B10C B6C 64.8(5)
B5C B9C B10C B11C -100.5(4)
B4C B9C B10C B11C -62.5(5)
B12C B9C B10C B11C 37.2(4)
B8C B9C B10C B11C 1.7(5)
B5C B9C B10C B12C -137.7(4)
B4C B9C B10C B12C -99.7(4)
B8C B9C B10C B12C -35.5(4)
C2C B11C B10C B5C -2.7(5)
B6C B11C B10C B5C 38.0(4)
B12C B11C B10C B5C -100.2(4)
B7C B11C B10C B5C -63.6(5)
C2C B11C B10C B6C -40.6(4)
B12C B11C B10C B6C -138.1(4)
B7C B11C B10C B6C -101.6(4)
C2C B11C B10C B9C 60.2(4)
B6C B11C B10C B9C 100.8(4)
B12C B11C B10C B9C -37.3(4)
B7C B11C B10C B9C -0.8(5)
C2C B11C B10C B12C 97.5(4)
B6C B11C B10C B12C 138.1(4)
B7C B11C B10C B12C 36.6(4)
C2 B11 B12 B10 -97.6(4)
B6 B11 B12 B10 -36.3(4)
B7 B11 B12 B10 -138.1(4)
C2 B11 B12 B7 40.5(3)
B6 B11 B12 B7 101.9(4)
B10 B11 B12 B7 138.1(4)
C2 B11 B12 B8 3.3(5)
B6 B11 B12 B8 64.6(5)
B7 B11 B12 B8 -37.2(4)
B10 B11 B12 B8 100.9(4)
C2 B11 B12 B9 -59.5(5)
B6 B11 B12 B9 1.8(6)
B7 B11 B12 B9 -100.0(5)
B10 B11 B12 B9 38.1(4)
B6 B10 B12 B11 36.4(4)
B5 B10 B12 B11 99.8(5)
B9 B10 B12 B11 137.1(5)
B6 B10 B12 B7 -1.5(5)
B5 B10 B12 B7 61.9(6)
B9 B10 B12 B7 99.2(5)
B11 B10 B12 B7 -37.9(4)
B6 B10 B12 B8 -63.9(5)
B5 B10 B12 B8 -0.5(6)
B9 B10 B12 B8 36.8(4)
B11 B10 B12 B8 -100.3(5)
B6 B10 B12 B9 -100.7(5)
B5 B10 B12 B9 -37.3(4)
B11 B10 B12 B9 -137.1(5)
C2 B7 B12 B11 -39.4(3)
B8 B7 B12 B11 -137.6(4)
Fe3 B7 B12 B11 -107.6(4)
C2 B7 B12 B10 -1.2(5)
B8 B7 B12 B10 -99.4(4)
B11 B7 B12 B10 38.2(4)
Fe3 B7 B12 B10 -69.4(5)
C2 B7 B12 B8 98.1(4)
B11 B7 B12 B8 137.6(4)
Fe3 B7 B12 B8 30.0(4)
C2 B7 B12 B9 61.8(5)
B8 B7 B12 B9 -36.3(4)
B11 B7 B12 B9 101.2(5)
Fe3 B7 B12 B9 -6.4(6)
O1 B8 B12 B11 155.5(4)
B4 B8 B12 B11 -64.0(5)
B7 B8 B12 B11 37.9(4)
B9 B8 B12 B11 -101.1(4)
Fe3 B8 B12 B11 8.8(5)
O1 B8 B12 B10 -140.2(5)
B4 B8 B12 B10 0.4(6)
B7 B8 B12 B10 102.2(5)
B9 B8 B12 B10 -36.8(4)
Fe3 B8 B12 B10 73.2(5)
O1 B8 B12 B7 117.6(5)
B4 B8 B12 B7 -101.8(4)
B9 B8 B12 B7 -139.0(4)
Fe3 B8 B12 B7 -29.1(3)
O1 B8 B12 B9 -103.4(5)
B4 B8 B12 B9 37.2(4)
B7 B8 B12 B9 139.0(4)
Fe3 B8 B12 B9 109.9(4)
B5 B9 B12 B11 -1.2(6)
B4 B9 B12 B11 63.2(5)
B10 B9 B12 B11 -38.8(4)
B8 B9 B12 B11 99.7(5)
B5 B9 B12 B10 37.6(4)
B4 B9 B12 B10 102.0(5)
B8 B9 B12 B10 138.5(5)
B5 B9 B12 B7 -64.9(5)
B4 B9 B12 B7 -0.5(6)
B10 B9 B12 B7 -102.5(5)
B8 B9 B12 B7 36.1(4)
B5 B9 B12 B8 -101.0(5)
B4 B9 B12 B8 -36.6(4)
B10 B9 B12 B8 -138.5(5)
B5A B9A B12A B11A -0.2(5)
B10A B9A B12A B11A 37.6(4)
B4A B9A B12A B11A -65.4(5)
B8A B9A B12A B11A -102.4(4)
B5A B9A B12A B7A 62.7(5)
B10A B9A B12A B7A 100.5(4)
B4A B9A B12A B7A -2.5(5)
B8A B9A B12A B7A -39.5(4)
B5A B9A B12A B8A 102.2(4)
B10A B9A B12A B8A 140.0(4)
B4A B9A B12A B8A 37.0(4)
B5A B9A B12A B10A -37.8(4)
B4A B9A B12A B10A -102.9(4)
B8A B9A B12A B10A -140.0(4)
C2A B11A B12A B9A 62.0(5)
B6A B11A B12A B9A 0.1(6)
B10A B11A B12A B9A -38.1(4)
B7A B11A B12A B9A 101.1(4)
C2A B11A B12A B7A -39.1(3)
B6A B11A B12A B7A -101.0(4)
B10A B11A B12A B7A -139.1(4)
C2A B11A B12A B8A -1.7(5)
B6A B11A B12A B8A -63.6(5)
B10A B11A B12A B8A -101.8(4)
B7A B11A B12A B8A 37.4(4)
C2A B11A B12A B10A 100.1(4)
B6A B11A B12A B10A 38.2(4)
B7A B11A B12A B10A 139.1(4)
C2A B7A B12A B9A -59.5(5)
B11A B7A B12A B9A -98.9(4)
B8A B7A B12A B9A 39.6(4)
Fe3 B7A B12A B9A 8.9(5)
C2A B7A B12A B11A 39.4(3)
B8A B7A B12A B11A 138.5(4)
Fe3 B7A B12A B11A 107.9(4)
C2A B7A B12A B8A -99.1(4)
B11A B7A B12A B8A -138.5(4)
Fe3 B7A B12A B8A -30.6(3)
C2A B7A B12A B10A 3.5(5)
B11A B7A B12A B10A -35.9(4)
B8A B7A B12A B10A 102.6(4)
Fe3 B7A B12A B10A 71.9(5)
B4A B8A B12A B9A -36.6(3)
B7A B8A B12A B9A -135.7(4)
Fe3 B8A B12A B9A -105.7(4)
B4A B8A B12A B11A 62.0(5)
B7A B8A B12A B11A -37.2(3)
B9A B8A B12A B11A 98.6(4)
Fe3 B8A B12A B11A -7.1(5)
B4A B8A B12A B7A 99.2(4)
B9A B8A B12A B7A 135.7(4)
Fe3 B8A B12A B7A 30.1(3)
B4A B8A B12A B10A -0.5(5)
B7A B8A B12A B10A -99.7(4)
B9A B8A B12A B10A 36.1(3)
Fe3 B8A B12A B10A -69.6(4)
B11A B10A B12A B9A 136.8(4)
B5A B10A B12A B9A 36.8(4)
B6A B10A B12A B9A 99.3(4)
B5A B10A B12A B11A -99.9(4)
B6A B10A B12A B11A -37.4(4)
B9A B10A B12A B11A -136.8(4)
B11A B10A B12A B7A 36.4(4)
B5A B10A B12A B7A -63.5(5)
B6A B10A B12A B7A -1.0(5)
B9A B10A B12A B7A -100.4(4)
B11A B10A B12A B8A 100.4(4)
B5A B10A B12A B8A 0.4(5)
B6A B10A B12A B8A 62.9(5)
B9A B10A B12A B8A -36.4(4)
C2C B7C B12C B11C -39.4(3)
B8C B7C B12C B11C -139.2(4)
Fe3B B7C B12C B11C -108.0(4)
C2C B7C B12C B8C 99.7(4)
B11C B7C B12C B8C 139.2(4)
Fe3B B7C B12C B8C 31.2(3)
C2C B7C B12C B9C 60.8(5)
B8C B7C B12C B9C -39.0(4)
B11C B7C B12C B9C 100.2(4)
Fe3B B7C B12C B9C -7.7(5)
C2C B7C B12C B10C -2.3(5)
B8C B7C B12C B10C -102.0(4)
B11C B7C B12C B10C 37.1(4)
Fe3B B7C B12C B10C -70.8(5)
C2C B11C B12C B7C 39.9(3)
B6C B11C B12C B7C 101.2(4)
B10C B11C B12C B7C 138.6(4)
C2C B11C B12C B8C 2.8(5)
B6C B11C B12C B8C 64.1(5)
B10C B11C B12C B8C 101.5(4)
B7C B11C B12C B8C -37.1(4)
C2C B11C B12C B9C -61.7(5)
B6C B11C B12C B9C -0.3(5)
B10C B11C B12C B9C 37.1(4)
B7C B11C B12C B9C -101.6(4)
C2C B11C B12C B10C -98.7(4)
B6C B11C B12C B10C -37.4(4)
B7C B11C B12C B10C -138.6(4)
B4C B8C B12C B7C -99.8(4)
B9C B8C B12C B7C -136.8(4)
Fe3B B8C B12C B7C -30.8(3)
B7C B8C B12C B11C 37.4(4)
B4C B8C B12C B11C -62.4(5)
B9C B8C B12C B11C -99.4(4)
Fe3B B8C B12C B11C 6.6(5)
B7C B8C B12C B9C 136.8(4)
B4C B8C B12C B9C 37.0(3)
Fe3B B8C B12C B9C 106.0(4)
B7C B8C B12C B10C 101.2(4)
B4C B8C B12C B10C 1.5(5)
B9C B8C B12C B10C -35.6(4)
Fe3B B8C B12C B10C 70.5(4)
B5C B9C B12C B7C -64.1(5)
B4C B9C B12C B7C 0.9(5)
B10C B9C B12C B7C -101.6(4)
B8C B9C B12C B7C 38.8(4)
B5C B9C B12C B11C 0.3(5)
B4C B9C B12C B11C 65.3(5)
B10C B9C B12C B11C -37.2(4)
B8C B9C B12C B11C 103.2(4)
B5C B9C B12C B8C -102.9(4)
B4C B9C B12C B8C -37.9(4)
B10C B9C B12C B8C -140.4(4)
B5C B9C B12C B10C 37.5(4)
B4C B9C B12C B10C 102.5(4)
B8C B9C B12C B10C 140.4(4)
B5C B10C B12C B7C 63.0(5)
B6C B10C B12C B7C -0.5(5)
B9C B10C B12C B7C 100.5(4)
B11C B10C B12C B7C -37.6(4)
B5C B10C B12C B11C 100.6(4)
B6C B10C B12C B11C 37.1(4)
B9C B10C B12C B11C 138.1(4)
B5C B10C B12C B8C -1.4(5)
B6C B10C B12C B8C -64.9(5)
B9C B10C B12C B8C 36.1(4)
B11C B10C B12C B8C -102.0(4)
B5C B10C B12C B9C -37.5(4)
B6C B10C B12C B9C -101.0(4)
B11C B10C B12C B9C -138.1(4)
C2B B11B B12B B8B -2.3(5)
B10B B11B B12B B8B -100.7(4)
B6B B11B B12B B8B -64.4(5)
B7B B11B B12B B8B 37.9(4)
C2B B11B B12B B7B -40.2(4)
B10B B11B B12B B7B -138.6(4)
B6B B11B B12B B7B -102.3(5)
C2B B11B B12B B10B 98.4(4)
B6B B11B B12B B10B 36.3(4)
B7B B11B B12B B10B 138.6(4)
C2B B11B B12B B9B 61.8(5)
B10B B11B B12B B9B -36.6(4)
B6B B11B B12B B9B -0.3(6)
B7B B11B B12B B9B 102.0(4)
O1B B8B B12B B11B -154.4(4)
B7B B8B B12B B11B -38.2(4)
B9B B8B B12B B11B 100.2(4)
B4B B8B B12B B11B 62.8(5)
Fe3B B8B B12B B11B -8.4(5)
O1B B8B B12B B7B -116.2(5)
B9B B8B B12B B7B 138.4(4)
B4B B8B B12B B7B 101.0(4)
Fe3B B8B B12B B7B 29.8(3)
O1B B8B B12B B10B 142.6(4)
B7B B8B B12B B10B -101.2(4)
B9B B8B B12B B10B 37.2(4)
B4B B8B B12B B10B -0.2(5)
Fe3B B8B B12B B10B -71.4(5)
O1B B8B B12B B9B 105.4(5)
B7B B8B B12B B9B -138.4(4)
B4B B8B B12B B9B -37.4(4)
Fe3B B8B B12B B9B -108.6(4)
C2B B7B B12B B11B 39.7(4)
B8B B7B B12B B11B 137.7(4)
Fe3B B7B B12B B11B 107.3(4)
C2B B7B B12B B8B -98.0(4)
B11B B7B B12B B8B -137.7(4)
Fe3B B7B B12B B8B -30.4(3)
C2B B7B B12B B10B 2.8(5)
B8B B7B B12B B10B 100.8(4)
B11B B7B B12B B10B -36.9(4)
Fe3B B7B B12B B10B 70.4(4)
C2B B7B B12B B9B -60.4(5)
B8B B7B B12B B9B 37.6(4)
B11B B7B B12B B9B -100.1(4)
Fe3B B7B B12B B9B 7.2(5)
B6B B10B B12B B11B -36.9(4)
B5B B10B B12B B11B -101.3(5)
B9B B10B B12B B11B -138.7(5)
B6B B10B B12B B8B 64.2(5)
B11B B10B B12B B8B 101.1(5)
B5B B10B B12B B8B -0.2(5)
B9B B10B B12B B8B -37.6(4)
B6B B10B B12B B7B 0.5(5)
B11B B10B B12B B7B 37.4(4)
B5B B10B B12B B7B -63.8(5)
B9B B10B B12B B7B -101.3(4)
B6B B10B B12B B9B 101.8(5)
B11B B10B B12B B9B 138.7(5)
B5B B10B B12B B9B 37.5(4)
B5B B9B B12B B11B -1.1(6)
B10B B9B B12B B11B 36.6(4)
B4B B9B B12B B11B -64.3(5)
B8B B9B B12B B11B -101.7(5)
B5B B9B B12B B8B 100.6(5)
B10B B9B B12B B8B 138.3(4)
B4B B9B B12B B8B 37.4(4)
B5B B9B B12B B7B 63.1(5)
B10B B9B B12B B7B 100.8(4)
B4B B9B B12B B7B 0.0(5)
B8B B9B B12B B7B -37.4(4)
B5B B9B B12B B10B -37.7(4)
B4B B9B B12B B10B -100.8(4)
B8B B9B B12B B10B -138.3(4)
